data_4118895
loop_
_publ_author_name
'Selvan Demir'
'Joseph M. Zadrozny'
'Michael Nippe'
'Jeffrey R. Long'

_publ_contact_author_address
;Department of Chemistry
University of California, Berkeley
USA
;
_publ_contact_author_email jrlong@chem.berkeley.edu
_publ_contact_author_name 'Jeffrey R. Long'
_publ_contact_author_phone 510-642-0860
_publ_section_title
;
 Exchange Coupling and Magnetic Blocking in Bipyrimidyl Radical-Bridged
 Dilanthanide Complexes
;
_journal_name_full 'Journal of the American Chemical Society'
_journal_page_first 18546
_journal_page_last 18549
_journal_paper_doi 10.1021/ja308945d
_journal_volume 134
_journal_year 2012
_chemical_formula_moiety 'C44 H50 Dy B1'
_chemical_formula_sum 'C51 H58 B Dy'
_chemical_formula_weight 844.28
_chemical_name_common (C5Me5)2Dy(BPh4)*C7H8
_chemical_name_systematic
; 
 ? 
;
_space_group_IT_number 4
_symmetry_cell_setting monoclinic
_symmetry_space_group_name_Hall 'P 2yb'
_symmetry_space_group_name_H-M 'P 1 21 1'
_atom_sites_solution_hydrogens geom
_atom_sites_solution_primary direct
_atom_sites_solution_secondary difmap
_audit_creation_method SHELXL-97
_cell_angle_alpha 90.00
_cell_angle_beta 98.0170(10)
_cell_angle_gamma 90.00
_cell_formula_units_Z 4
_cell_length_a 11.1325(4)
_cell_length_b 28.0382(8)
_cell_length_c 13.2787(5)
_cell_measurement_reflns_used 9218
_cell_measurement_temperature 100(2)
_cell_measurement_theta_max 25.3724
_cell_measurement_theta_min 2.2392
_cell_volume 4104.2(2)
_computing_cell_refinement 'Bruker APEX2 v. 2009.1'
_computing_data_collection 'Bruker APEX2 v. 2009.1'
_computing_data_reduction 'Bruker APEX2 v. 2009.1'
_computing_molecular_graphics DIAMOND
_computing_publication_material CIFTAB
_computing_structure_refinement 'SHELXL-97 (Sheldrick, 2008)'
_computing_structure_solution 'SHELXS-97 (Sheldrick, 2008)'
_diffrn_ambient_temperature 100(2)
_diffrn_detector_area_resol_mean 8.366
_diffrn_measured_fraction_theta_full 0.997
_diffrn_measured_fraction_theta_max 0.997
_diffrn_measurement_device_type 'Bruker APEX-II CCD'
_diffrn_measurement_method '\f and \w scans'
_diffrn_radiation_monochromator 'QUAZAR multilayer mirrors'
_diffrn_radiation_source 'microfocus sealed tube'
_diffrn_radiation_type MoK\a
_diffrn_radiation_wavelength 0.71073
_diffrn_reflns_av_R_equivalents 0.0297
_diffrn_reflns_av_sigmaI/netI 0.0221
_diffrn_reflns_limit_h_max 13
_diffrn_reflns_limit_h_min -13
_diffrn_reflns_limit_k_max 30
_diffrn_reflns_limit_k_min -33
_diffrn_reflns_limit_l_max 15
_diffrn_reflns_limit_l_min -15
_diffrn_reflns_number 70335
_diffrn_reflns_theta_full 25.38
_diffrn_reflns_theta_max 25.38
_diffrn_reflns_theta_min 1.55
_exptl_absorpt_coefficient_mu 1.855
_exptl_absorpt_correction_T_max 0.7080
_exptl_absorpt_correction_T_min 0.6061
_exptl_absorpt_correction_type multi-scan
_exptl_absorpt_process_details SADABS
_exptl_crystal_colour yellow
_exptl_crystal_density_diffrn 1.366
_exptl_crystal_description plate
_exptl_crystal_F_000 1740
_exptl_crystal_size_max 0.30
_exptl_crystal_size_mid 0.20
_exptl_crystal_size_min 0.20
_refine_diff_density_max 0.568
_refine_diff_density_min -0.332
_refine_diff_density_rms 0.050
_refine_ls_abs_structure_details 'Flack H D (1983), Acta Cryst. A39, 876-881'
_refine_ls_abs_structure_Flack 0.000(17)
_refine_ls_extinction_method none
_refine_ls_goodness_of_fit_ref 1.038
_refine_ls_hydrogen_treatment constr
_refine_ls_matrix_type full
_refine_ls_number_parameters 978
_refine_ls_number_reflns 13751
_refine_ls_number_restraints 1
_refine_ls_restrained_S_all 1.037
_refine_ls_R_factor_all 0.0160
_refine_ls_R_factor_gt 0.0157
_refine_ls_shift/su_max 0.003
_refine_ls_shift/su_mean 0.000
_refine_ls_structure_factor_coef Fsqd
_refine_ls_weighting_details 'calc w=1/[\s^2^(Fo^2^)+(0.0120P)^2^+2.6002P] where P=(Fo^2^+2Fc^2^)/3'
_refine_ls_weighting_scheme calc
_refine_ls_wR_factor_gt 0.0369
_refine_ls_wR_factor_ref 0.0370
_reflns_number_gt 13631
_reflns_number_total 13751
_reflns_threshold_expression >2sigma(I)
_cod_data_source_file ja308945d_si_003.cif
_cod_data_source_block (C5Me5)2DyBPh4
_cod_database_code 4118895

loop_
_symmetry_equiv_pos_as_xyz
'x, y, z'
'-x, y+1/2, -z'

loop_
_atom_site_label
_atom_site_type_symbol
_atom_site_fract_x
_atom_site_fract_y
_atom_site_fract_z
_atom_site_U_iso_or_equiv
_atom_site_adp_type
_atom_site_occupancy
_atom_site_symmetry_multiplicity
_atom_site_calc_flag
_atom_site_refinement_flags
Dy1 Dy 0.224442(9) 0.625721(4) 0.519268(8) 0.01125(3) Uani 1 1 d .
Dy2 Dy 0.755500(9) 0.397120(4) 0.013446(8) 0.01103(3) Uani 1 1 d .
B2 B 0.7207(2) 0.55605(12) 0.0205(2) 0.0128(7) Uani 1 1 d .
B1 B 0.2670(3) 0.46754(12) 0.5111(2) 0.0130(7) Uani 1 1 d .
C70 C 0.7527(3) 0.52195(10) 0.1212(2) 0.0119(6) Uani 1 1 d .
C71 C 0.6403(2) 0.47813(10) -0.0824(2) 0.0139(6) Uani 1 1 d .
H2A H 0.6237 0.4656 -0.0193 0.017 Uiso 1 1 calc R
C26 C 0.2321(2) 0.50171(10) 0.4116(2) 0.0133(6) Uani 1 1 d .
C83 C 0.5888(2) 0.63293(13) -0.0321(2) 0.0163(7) Uani 1 1 d .
H83 H 0.6551 0.6436 -0.0642 0.020 Uiso 1 1 calc R
C46 C 0.5661(2) 0.39275(13) 0.1170(2) 0.0165(6) Uani 1 1 d .
C72 C 0.6096(3) 0.45078(11) -0.1704(2) 0.0168(7) Uani 1 1 d .
H72 H 0.5741 0.4202 -0.1662 0.020 Uiso 1 1 calc R
C44 C 0.1360(2) 0.39397(14) 0.43836(19) 0.0156(6) Uani 1 1 d .
H44 H 0.1976 0.3887 0.3967 0.019 Uiso 1 1 calc R
C38 C 0.4050(2) 0.39191(14) 0.5611(2) 0.0175(7) Uani 1 1 d .
H38 H 0.3391 0.3800 0.5922 0.021 Uiso 1 1 calc R
C81 C 0.8555(2) 0.63037(15) 0.0871(2) 0.0157(6) Uani 1 1 d .
H81 H 0.7920 0.6382 0.1252 0.019 Uiso 1 1 calc R
C32 C 0.3764(3) 0.57242(12) 0.7021(3) 0.0173(7) Uani 1 1 d .
H32 H 0.4095 0.6035 0.6977 0.021 Uiso 1 1 calc R
C21 C 0.1519(2) 0.54002(10) 0.4156(2) 0.0134(6) Uani 1 1 d .
H1B H 0.1278 0.5480 0.4794 0.016 Uiso 1 1 calc R
C65 C 0.8302(2) 0.48247(11) 0.1181(2) 0.0136(6) Uani 1 1 d .
H2B H 0.8541 0.4738 0.0546 0.016 Uiso 1 1 calc R
C82 C 0.5989(2) 0.58899(10) 0.0205(2) 0.0117(6) Uani 1 1 d .
C55 C 0.9338(2) 0.40801(9) -0.1004(2) 0.0126(7) Uani 1 1 d .
C59 C 0.9938(2) 0.39997(13) -0.00017(19) 0.0179(6) Uani 1 1 d .
C76 C 0.8423(2) 0.58977(10) 0.0242(2) 0.0131(6) Uani 1 1 d .
C67 C 0.8408(3) 0.46711(12) 0.2981(2) 0.0200(7) Uani 1 1 d .
H67 H 0.8693 0.4490 0.3570 0.024 Uiso 1 1 calc R
C22 C 0.1055(3) 0.56714(11) 0.3306(2) 0.0179(7) Uani 1 1 d .
H22 H 0.0523 0.5931 0.3373 0.021 Uiso 1 1 calc R
C73 C 0.6313(3) 0.46862(12) -0.2642(2) 0.0193(7) Uani 1 1 d .
H73 H 0.6123 0.4502 -0.3244 0.023 Uiso 1 1 calc R
C68 C 0.7652(3) 0.50620(11) 0.3033(2) 0.0184(7) Uani 1 1 d .
H68 H 0.7420 0.5150 0.3669 0.022 Uiso 1 1 calc R
C28 C 0.2932(2) 0.49985(11) 0.6145(2) 0.0131(6) Uani 1 1 d .
C40 C 0.0513(2) 0.43912(10) 0.5625(2) 0.0148(6) Uani 1 1 d .
H40 H 0.0547 0.4650 0.6090 0.018 Uiso 1 1 calc R
C15 C -0.0127(2) 0.62081(12) 0.5372(2) 0.0167(6) Uani 1 1 d .
C27 C 0.3461(2) 0.54516(11) 0.6140(2) 0.0140(6) Uani 1 1 d .
H1A H 0.3621 0.5580 0.5510 0.017 Uiso 1 1 calc R
C79 C 1.0518(3) 0.64833(11) 0.0420(2) 0.0166(7) Uani 1 1 d .
H79 H 1.1212 0.6683 0.0465 0.020 Uiso 1 1 calc R
C33 C 0.3912(2) 0.43595(10) 0.5106(2) 0.0136(6) Uani 1 1 d .
C23 C 0.1379(3) 0.55581(12) 0.2366(3) 0.0207(7) Uani 1 1 d .
H23 H 0.1075 0.5740 0.1782 0.025 Uiso 1 1 calc R
C2 C 0.4090(2) 0.63356(11) 0.4107(2) 0.0147(7) Uani 1 1 d .
C39 C 0.1487(2) 0.43209(10) 0.5069(2) 0.0130(6) Uani 1 1 d .
C30 C 0.6950(2) 0.52358(10) -0.0832(2) 0.0124(6) Uani 1 1 d .
C85 C 0.3873(3) 0.64646(11) 0.0068(2) 0.0191(7) Uani 1 1 d .
H85 H 0.3169 0.6659 0.0030 0.023 Uiso 1 1 calc R
C78 C 1.0443(3) 0.60800(11) -0.0182(2) 0.0175(7) Uani 1 1 d .
H78 H 1.1095 0.5997 -0.0539 0.021 Uiso 1 1 calc R
C87 C 0.4966(2) 0.57534(10) 0.0635(2) 0.0149(6) Uani 1 1 d .
H87 H 0.4981 0.5457 0.0981 0.018 Uiso 1 1 calc R
C14 C 0.0497(2) 0.61163(9) 0.6349(2) 0.0157(7) Uani 1 1 d .
C6 C 0.2596(3) 0.67285(12) 0.2656(2) 0.0230(7) Uani 1 1 d .
H6A H 0.1752 0.6826 0.2664 0.034 Uiso 1 1 calc R
H6B H 0.2615 0.6421 0.2308 0.034 Uiso 1 1 calc R
H6C H 0.3012 0.6969 0.2295 0.034 Uiso 1 1 calc R
C84 C 0.4859(2) 0.66102(11) -0.0385(2) 0.0187(7) Uani 1 1 d .
H84 H 0.4828 0.6905 -0.0743 0.022 Uiso 1 1 calc R
C75 C 0.7123(2) 0.54003(11) -0.1790(2) 0.0157(6) Uani 1 1 d .
H75 H 0.7471 0.5707 -0.1842 0.019 Uiso 1 1 calc R
C50 C 0.4093(2) 0.39905(14) -0.0463(2) 0.0279(7) Uani 1 1 d .
H50A H 0.4060 0.3889 -0.1173 0.042 Uiso 1 1 calc R
H50B H 0.4143 0.4339 -0.0425 0.042 Uiso 1 1 calc R
H50C H 0.3360 0.3883 -0.0199 0.042 Uiso 1 1 calc R
C47 C 0.6504(2) 0.35767(10) 0.1590(2) 0.0161(6) Uani 1 1 d .
C61 C 0.8078(3) 0.35547(12) -0.2389(2) 0.0233(7) Uani 1 1 d .
H61A H 0.7720 0.3851 -0.2688 0.035 Uiso 1 1 calc R
H61B H 0.7436 0.3318 -0.2358 0.035 Uiso 1 1 calc R
H61C H 0.8666 0.3432 -0.2808 0.035 Uiso 1 1 calc R
C1 C 0.3225(2) 0.66826(10) 0.3730(2) 0.0167(6) Uani 1 1 d .
C25 C 0.2612(3) 0.49106(11) 0.3139(2) 0.0162(7) Uani 1 1 d .
H25 H 0.3135 0.4650 0.3060 0.019 Uiso 1 1 calc R
C77 C 0.9405(2) 0.57957(10) -0.0263(2) 0.0139(6) Uani 1 1 d .
H77 H 0.9368 0.5520 -0.0682 0.017 Uiso 1 1 calc R
C29 C 0.2788(2) 0.48221(11) 0.7117(2) 0.0163(6) Uani 1 1 d .
H29 H 0.2459 0.4512 0.7172 0.020 Uiso 1 1 calc R
C31 C 0.3585(2) 0.55434(12) 0.7954(2) 0.0204(7) Uani 1 1 d .
H31 H 0.3780 0.5728 0.8555 0.024 Uiso 1 1 calc R
C66 C 0.8735(3) 0.45542(12) 0.2034(3) 0.0175(7) Uani 1 1 d .
H66 H 0.9253 0.4290 0.1972 0.021 Uiso 1 1 calc R
C52 C 0.7092(3) 0.35419(12) 0.2680(2) 0.0217(6) Uani 1 1 d .
H52A H 0.7075 0.3855 0.3006 0.033 Uiso 1 1 calc R
H52B H 0.7935 0.3437 0.2702 0.033 Uiso 1 1 calc R
H52C H 0.6649 0.3311 0.3042 0.033 Uiso 1 1 calc R
C45 C 0.5202(2) 0.37743(11) 0.0167(2) 0.0169(7) Uani 1 1 d .
C86 C 0.3924(2) 0.60338(11) 0.0577(2) 0.0168(6) Uani 1 1 d .
H86 H 0.3252 0.5929 0.0887 0.020 Uiso 1 1 calc R
C13 C 0.1120(2) 0.65341(10) 0.6702(2) 0.0146(6) Uani 1 1 d .
C35 C 0.5994(3) 0.42493(11) 0.4742(2) 0.0174(7) Uani 1 1 d .
H35 H 0.6666 0.4368 0.4448 0.021 Uiso 1 1 calc R
C74 C 0.6810(2) 0.51374(11) -0.2675(2) 0.0193(6) Uani 1 1 d .
H74 H 0.6940 0.5269 -0.3310 0.023 Uiso 1 1 calc R
C5 C 0.3198(2) 0.70358(10) 0.4492(2) 0.0162(6) Uani 1 1 d .
C18 C 0.1795(2) 0.66196(11) 0.7752(2) 0.0178(6) Uani 1 1 d .
H18A H 0.2529 0.6806 0.7700 0.027 Uiso 1 1 calc R
H18B H 0.2021 0.6313 0.8078 0.027 Uiso 1 1 calc R
H18C H 0.1274 0.6796 0.8159 0.027 Uiso 1 1 calc R
C34 C 0.4929(2) 0.45169(10) 0.4678(2) 0.0153(6) Uani 1 1 d .
H34 H 0.4889 0.4815 0.4335 0.018 Uiso 1 1 calc R
C8 C 0.5705(2) 0.62584(14) 0.5708(2) 0.0243(6) Uani 1 1 d .
H8A H 0.5667 0.5910 0.5666 0.036 Uiso 1 1 calc R
H8B H 0.5759 0.6357 0.6421 0.036 Uiso 1 1 calc R
H8C H 0.6421 0.6372 0.5426 0.036 Uiso 1 1 calc R
C3 C 0.3114(2) 0.50889(11) 0.7998(2) 0.0198(6) Uani 1 1 d .
H3 H 0.3012 0.4956 0.8639 0.024 Uiso 1 1 calc R
C37 C 0.5105(2) 0.36498(11) 0.5678(2) 0.0197(7) Uani 1 1 d .
H37 H 0.5160 0.3354 0.6031 0.024 Uiso 1 1 calc R
C42 C -0.0565(3) 0.37086(11) 0.4855(3) 0.0180(7) Uani 1 1 d .
H42 H -0.1243 0.3500 0.4794 0.022 Uiso 1 1 calc R
C69 C 0.7229(3) 0.53258(11) 0.2175(2) 0.0159(6) Uani 1 1 d .
H69 H 0.6715 0.5591 0.2245 0.019 Uiso 1 1 calc R
C57 C 0.8942(3) 0.33090(10) -0.0547(2) 0.0163(6) Uani 1 1 d .
C24 C 0.2149(3) 0.51787(11) 0.2287(2) 0.0204(7) Uani 1 1 d .
H24 H 0.2367 0.5098 0.1641 0.024 Uiso 1 1 calc R
C56 C 0.8708(2) 0.36534(10) -0.1332(2) 0.0145(6) Uani 1 1 d .
C36 C 0.6079(2) 0.38137(10) 0.5228(2) 0.0174(7) Uani 1 1 d .
H36 H 0.6796 0.3628 0.5254 0.021 Uiso 1 1 calc R
C10 C 0.2642(3) 0.75203(11) 0.4278(2) 0.0245(7) Uani 1 1 d .
H10A H 0.2731 0.7708 0.4907 0.037 Uiso 1 1 calc R
H10B H 0.1779 0.7485 0.4016 0.037 Uiso 1 1 calc R
H10C H 0.3054 0.7684 0.3771 0.037 Uiso 1 1 calc R
C60 C 0.9520(3) 0.45030(11) -0.1644(2) 0.0223(7) Uani 1 1 d .
H60A H 0.9755 0.4778 -0.1206 0.033 Uiso 1 1 calc R
H60B H 0.8763 0.4575 -0.2089 0.033 Uiso 1 1 calc R
H60C H 1.0161 0.4434 -0.2060 0.033 Uiso 1 1 calc R
C80 C 0.9576(2) 0.65945(11) 0.0958(2) 0.0202(6) Uani 1 1 d .
H80 H 0.9627 0.6868 0.1385 0.024 Uiso 1 1 calc R
C48 C 0.6559(2) 0.32132(10) 0.0856(2) 0.0158(6) Uani 1 1 d .
C43 C 0.0367(2) 0.36338(10) 0.4289(2) 0.0157(6) Uani 1 1 d .
H43 H 0.0330 0.3372 0.3832 0.019 Uiso 1 1 calc R
C41 C -0.0493(2) 0.40945(10) 0.5514(2) 0.0164(7) Uani 1 1 d .
H41 H -0.1139 0.4156 0.5893 0.020 Uiso 1 1 calc R
C20 C -0.1075(2) 0.58777(11) 0.4802(2) 0.0270(7) Uani 1 1 d .
H20A H -0.0739 0.5555 0.4782 0.041 Uiso 1 1 calc R
H20B H -0.1302 0.5995 0.4107 0.041 Uiso 1 1 calc R
H20C H -0.1794 0.5870 0.5152 0.041 Uiso 1 1 calc R
C4 C 0.4023(2) 0.68993(10) 0.5357(2) 0.0159(6) Uani 1 1 d .
C12 C 0.0855(2) 0.68909(10) 0.5951(2) 0.0160(6) Uani 1 1 d .
C11 C 0.0096(2) 0.66851(11) 0.5106(2) 0.0183(6) Uani 1 1 d .
C49 C 0.5762(2) 0.33394(10) -0.0033(2) 0.0171(6) Uani 1 1 d .
C7 C 0.4555(3) 0.59371(11) 0.3509(2) 0.0207(7) Uani 1 1 d .
H7A H 0.3871 0.5781 0.3093 0.031 Uiso 1 1 calc R
H7B H 0.4986 0.5704 0.3978 0.031 Uiso 1 1 calc R
H7C H 0.5111 0.6066 0.3067 0.031 Uiso 1 1 calc R
C64 C 1.0874(3) 0.43232(12) 0.0559(2) 0.0277(8) Uani 1 1 d .
H64A H 1.1104 0.4204 0.1253 0.042 Uiso 1 1 calc R
H64B H 1.0539 0.4646 0.0584 0.042 Uiso 1 1 calc R
H64C H 1.1591 0.4332 0.0207 0.042 Uiso 1 1 calc R
C58 C 0.9680(2) 0.35262(11) 0.0289(2) 0.0169(6) Uani 1 1 d .
C19 C 0.0339(2) 0.56718(10) 0.6974(2) 0.0194(6) Uani 1 1 d .
H19A H 0.1119 0.5585 0.7369 0.029 Uiso 1 1 calc R
H19B H 0.0050 0.5409 0.6519 0.029 Uiso 1 1 calc R
H19C H -0.0254 0.5735 0.7439 0.029 Uiso 1 1 calc R
C62 C 0.8721(3) 0.27842(10) -0.0719(2) 0.0277(7) Uani 1 1 d .
H62A H 0.7854 0.2729 -0.0936 0.042 Uiso 1 1 calc R
H62B H 0.8979 0.2611 -0.0085 0.042 Uiso 1 1 calc R
H62C H 0.9184 0.2671 -0.1247 0.042 Uiso 1 1 calc R
C9 C 0.4589(2) 0.64661(10) 0.5116(2) 0.0144(6) Uani 1 1 d .
C17 C 0.1056(3) 0.74169(10) 0.6155(2) 0.0230(6) Uani 1 1 d .
H17A H 0.0805 0.7597 0.5528 0.035 Uiso 1 1 calc R
H17B H 0.1918 0.7475 0.6388 0.035 Uiso 1 1 calc R
H17C H 0.0576 0.7520 0.6680 0.035 Uiso 1 1 calc R
C53 C 0.7100(3) 0.27321(10) 0.1126(2) 0.0225(7) Uani 1 1 d .
H53A H 0.7953 0.2769 0.1417 0.034 Uiso 1 1 calc R
H53B H 0.7045 0.2534 0.0513 0.034 Uiso 1 1 calc R
H53C H 0.6655 0.2578 0.1624 0.034 Uiso 1 1 calc R
C54 C 0.5424(3) 0.30375(11) -0.0973(2) 0.0243(7) Uani 1 1 d .
H54A H 0.5453 0.2700 -0.0783 0.037 Uiso 1 1 calc R
H54B H 0.5997 0.3098 -0.1455 0.037 Uiso 1 1 calc R
H54C H 0.4601 0.3120 -0.1290 0.037 Uiso 1 1 calc R
C51 C 0.5175(3) 0.43363(11) 0.1725(2) 0.0239(7) Uani 1 1 d .
H51A H 0.5012 0.4608 0.1262 0.036 Uiso 1 1 calc R
H51B H 0.5775 0.4428 0.2304 0.036 Uiso 1 1 calc R
H51C H 0.4422 0.4239 0.1971 0.036 Uiso 1 1 calc R
C16 C 0.4384(3) 0.71837(11) 0.6315(2) 0.0257(7) Uani 1 1 d .
H16A H 0.4199 0.7000 0.6903 0.039 Uiso 1 1 calc R
H16B H 0.3932 0.7485 0.6273 0.039 Uiso 1 1 calc R
H16C H 0.5256 0.7251 0.6392 0.039 Uiso 1 1 calc R
C63 C 1.0237(3) 0.32815(12) 0.1260(2) 0.0297(8) Uani 1 1 d .
H63A H 0.9911 0.2957 0.1279 0.045 Uiso 1 1 calc R
H63B H 1.0040 0.3462 0.1848 0.045 Uiso 1 1 calc R
H63C H 1.1120 0.3267 0.1281 0.045 Uiso 1 1 calc R
C1A C -0.0504(3) 0.69420(12) 0.4181(2) 0.0287(7) Uani 1 1 d .
H1AA H -0.0250 0.6799 0.3571 0.043 Uiso 1 1 calc R
H1AB H -0.0268 0.7279 0.4221 0.043 Uiso 1 1 calc R
H1AC H -0.1387 0.6916 0.4145 0.043 Uiso 1 1 calc R
C4S C 0.2624(3) 0.28443(13) 0.6774(3) 0.0310(8) Uani 1 1 d .
H4S H 0.2881 0.2857 0.6122 0.037 Uiso 1 1 calc R
C13S C 0.2990(3) 0.25057(13) 0.1664(3) 0.0301(8) Uani 1 1 d .
H13S H 0.3007 0.2354 0.1026 0.036 Uiso 1 1 calc R
C2S C 0.1499(3) 0.31805(13) 0.8016(3) 0.0338(8) Uani 1 1 d .
H2S H 0.0981 0.3422 0.8215 0.041 Uiso 1 1 calc R
C11S C 0.3624(3) 0.31517(13) 0.2795(3) 0.0419(9) Uani 1 1 d .
H11S H 0.4064 0.3439 0.2951 0.050 Uiso 1 1 calc R
C9S C 0.2337(3) 0.25380(12) 0.3283(3) 0.0284(8) Uani 1 1 d .
H9S H 0.1891 0.2406 0.3776 0.034 Uiso 1 1 calc R
C1S C 0.1894(3) 0.28181(13) 0.8677(3) 0.0374(9) Uani 1 1 d .
H1S H 0.1652 0.2810 0.9335 0.045 Uiso 1 1 calc R
C8S C 0.2331(3) 0.23011(12) 0.2357(2) 0.0263(7) Uani 1 1 d .
C3S C 0.1854(3) 0.31934(11) 0.7065(3) 0.0304(8) Uani 1 1 d .
H3S H 0.1572 0.3442 0.6605 0.036 Uiso 1 1 calc R
C7S C 0.3870(4) 0.20930(16) 0.7146(4) 0.0693(17) Uani 1 1 d .
H7SA H 0.4169 0.2190 0.6517 0.104 Uiso 1 1 calc R
H7SB H 0.3433 0.1790 0.7034 0.104 Uiso 1 1 calc R
H7SC H 0.4557 0.2054 0.7687 0.104 Uiso 1 1 calc R
C14S C 0.1662(3) 0.18415(12) 0.2139(3) 0.0393(9) Uani 1 1 d .
H14A H 0.2240 0.1576 0.2206 0.059 Uiso 1 1 calc R
H14B H 0.1226 0.1848 0.1445 0.059 Uiso 1 1 calc R
H14C H 0.1081 0.1799 0.2622 0.059 Uiso 1 1 calc R
C10S C 0.2955(3) 0.29485(12) 0.3499(3) 0.0359(9) Uani 1 1 d .
H10S H 0.2935 0.3100 0.4136 0.043 Uiso 1 1 calc R
C5S C 0.3020(3) 0.24721(11) 0.7453(3) 0.0347(8) Uani 1 1 d .
C6S C 0.2639(3) 0.24683(13) 0.8387(3) 0.0372(9) Uani 1 1 d .
H6S H 0.2896 0.2217 0.8849 0.045 Uiso 1 1 calc R
C12S C 0.3637(3) 0.29328(14) 0.1876(3) 0.0395(10) Uani 1 1 d .
H12S H 0.4080 0.3068 0.1385 0.047 Uiso 1 1 calc R

loop_
_atom_site_aniso_label
_atom_site_aniso_U_11
_atom_site_aniso_U_22
_atom_site_aniso_U_33
_atom_site_aniso_U_23
_atom_site_aniso_U_13
_atom_site_aniso_U_12
Dy1 0.01166(5) 0.00874(6) 0.01320(6) -0.00055(5) 0.00118(4) 0.00021(5)
Dy2 0.01139(5) 0.00864(6) 0.01310(6) -0.00054(5) 0.00186(4) 0.00024(5)
B2 0.0158(15) 0.0098(19) 0.0129(18) -0.0005(11) 0.0029(13) 0.0001(12)
B1 0.0163(15) 0.0091(19) 0.0139(18) -0.0014(12) 0.0028(13) 0.0013(12)
C70 0.0136(14) 0.0043(15) 0.0170(17) -0.0023(12) -0.0003(12) -0.0051(11)
C71 0.0128(13) 0.0139(16) 0.0145(16) 0.0038(12) 0.0002(11) 0.0030(11)
C26 0.0132(13) 0.0117(16) 0.0147(16) -0.0001(12) 0.0005(12) -0.0047(11)
C83 0.0143(12) 0.015(2) 0.0206(15) 0.0015(13) 0.0045(11) -0.0014(13)
C46 0.0171(12) 0.0110(17) 0.0231(14) 0.0027(14) 0.0084(11) -0.0005(13)
C72 0.0141(14) 0.0123(17) 0.0229(17) -0.0028(13) -0.0017(12) -0.0002(12)
C44 0.0149(11) 0.0160(16) 0.0164(13) 0.0025(15) 0.0037(10) 0.0005(14)
C38 0.0131(11) 0.0153(19) 0.0243(14) 0.0017(15) 0.0032(10) -0.0033(14)
C81 0.0142(11) 0.0141(16) 0.0191(14) -0.0016(14) 0.0033(10) 0.0020(13)
C32 0.0179(14) 0.0112(18) 0.0213(18) -0.0036(14) -0.0017(13) 0.0008(12)
C21 0.0146(13) 0.0117(16) 0.0136(15) -0.0007(12) 0.0008(11) -0.0025(11)
C65 0.0143(13) 0.0126(17) 0.0134(16) -0.0052(12) 0.0002(11) -0.0046(11)
C82 0.0134(13) 0.0124(16) 0.0085(14) -0.0005(11) -0.0015(11) -0.0010(11)
C55 0.0144(12) 0.007(2) 0.0181(14) -0.0029(11) 0.0085(11) 0.0020(10)
C59 0.0127(11) 0.0210(15) 0.0207(13) -0.0047(15) 0.0045(10) 0.0059(15)
C76 0.0139(13) 0.0107(15) 0.0134(14) 0.0064(11) -0.0023(11) 0.0037(11)
C67 0.0254(15) 0.0202(19) 0.0134(16) 0.0034(14) -0.0008(13) -0.0060(13)
C22 0.0192(14) 0.0123(17) 0.0208(17) 0.0021(13) -0.0017(13) -0.0002(12)
C73 0.0225(15) 0.020(2) 0.0147(17) -0.0048(14) -0.0005(12) 0.0061(13)
C68 0.0225(15) 0.0192(17) 0.0134(15) -0.0036(12) 0.0027(12) -0.0041(13)
C28 0.0119(13) 0.0149(17) 0.0121(16) 0.0006(12) 0.0003(11) 0.0040(11)
C40 0.0190(13) 0.0115(15) 0.0129(15) -0.0003(11) -0.0011(11) 0.0022(11)
C15 0.0114(11) 0.0148(16) 0.0234(15) -0.0063(14) 0.0010(11) 0.0004(13)
C27 0.0145(13) 0.0141(16) 0.0128(15) 0.0008(12) -0.0004(11) 0.0043(11)
C79 0.0138(13) 0.0157(16) 0.0200(17) 0.0058(13) 0.0008(12) -0.0043(11)
C33 0.0156(13) 0.0119(16) 0.0124(15) -0.0016(12) -0.0010(11) -0.0017(11)
C23 0.0271(16) 0.0134(19) 0.0182(19) 0.0052(15) -0.0083(14) -0.0043(13)
C2 0.0163(12) 0.0106(19) 0.0179(14) -0.0034(12) 0.0054(11) -0.0090(12)
C39 0.0153(13) 0.0096(15) 0.0135(14) 0.0043(11) 0.0001(11) 0.0022(11)
C30 0.0109(12) 0.0101(16) 0.0154(16) -0.0005(12) -0.0015(11) 0.0037(11)
C85 0.0153(14) 0.0230(17) 0.0187(16) -0.0022(13) 0.0011(12) 0.0084(12)
C78 0.0144(13) 0.0238(18) 0.0148(15) 0.0054(13) 0.0040(11) 0.0015(11)
C87 0.0183(13) 0.0117(15) 0.0143(14) -0.0008(11) 0.0010(11) -0.0017(11)
C14 0.0132(12) 0.013(2) 0.0217(16) -0.0021(12) 0.0071(12) 0.0027(11)
C6 0.0278(15) 0.0240(18) 0.0164(15) 0.0046(13) 0.0006(12) -0.0014(13)
C84 0.0209(14) 0.0113(16) 0.0233(16) 0.0039(12) 0.0008(12) 0.0014(12)
C75 0.0159(13) 0.0145(17) 0.0167(16) -0.0004(12) 0.0025(12) -0.0010(12)
C50 0.0151(12) 0.0286(18) 0.0385(17) 0.0108(18) -0.0018(12) -0.0021(17)
C47 0.0189(13) 0.0129(15) 0.0169(14) 0.0006(12) 0.0041(11) -0.0035(11)
C61 0.0252(15) 0.0262(18) 0.0187(16) -0.0033(14) 0.0036(12) 0.0016(13)
C1 0.0157(13) 0.0160(16) 0.0183(15) 0.0033(12) 0.0022(11) -0.0034(12)
C25 0.0189(15) 0.0129(16) 0.0168(17) -0.0045(13) 0.0020(13) -0.0024(12)
C77 0.0187(13) 0.0110(15) 0.0119(15) -0.0009(11) 0.0013(11) 0.0013(11)
C29 0.0193(14) 0.0114(16) 0.0175(16) 0.0032(12) 0.0000(12) 0.0057(12)
C31 0.0183(14) 0.0217(19) 0.0187(18) -0.0071(14) -0.0057(12) 0.0040(12)
C66 0.0163(15) 0.0089(18) 0.0259(19) -0.0030(14) -0.0016(13) -0.0035(12)
C52 0.0285(15) 0.0179(16) 0.0187(16) 0.0015(13) 0.0029(12) -0.0023(13)
C45 0.0129(15) 0.0146(15) 0.0236(17) 0.0033(13) 0.0044(12) -0.0031(12)
C86 0.0135(13) 0.0242(17) 0.0136(15) 0.0001(12) 0.0046(11) 0.0001(11)
C13 0.0133(13) 0.0129(16) 0.0182(15) -0.0024(12) 0.0042(11) 0.0029(11)
C35 0.0169(14) 0.0199(17) 0.0158(16) -0.0030(13) 0.0036(12) -0.0021(12)
C74 0.0216(15) 0.0229(18) 0.0136(15) 0.0017(13) 0.0031(12) 0.0053(12)
C5 0.0140(13) 0.0128(15) 0.0222(15) 0.0019(12) 0.0040(12) -0.0024(11)
C18 0.0214(14) 0.0146(16) 0.0178(15) -0.0027(12) 0.0034(12) 0.0004(12)
C34 0.0211(14) 0.0122(16) 0.0133(14) 0.0001(11) 0.0048(12) -0.0008(11)
C8 0.0159(12) 0.0297(17) 0.0270(15) 0.0019(16) 0.0018(11) 0.0023(17)
C3 0.0227(15) 0.0225(18) 0.0135(15) 0.0040(12) -0.0007(12) 0.0082(13)
C37 0.0200(14) 0.0118(17) 0.0252(17) 0.0062(13) -0.0046(12) -0.0001(12)
C42 0.0164(14) 0.0136(16) 0.0221(17) 0.0032(13) -0.0037(13) -0.0047(12)
C69 0.0183(14) 0.0101(16) 0.0193(16) -0.0007(12) 0.0030(12) -0.0009(12)
C57 0.0161(14) 0.0116(15) 0.0218(16) -0.0029(12) 0.0046(12) 0.0024(12)
C24 0.0300(16) 0.0189(18) 0.0112(15) -0.0018(13) -0.0004(13) -0.0081(13)
C56 0.0169(13) 0.0103(16) 0.0170(15) -0.0042(12) 0.0043(11) 0.0023(11)
C36 0.0135(13) 0.0203(17) 0.0178(15) -0.0056(12) 0.0000(12) 0.0048(11)
C10 0.0293(17) 0.0126(16) 0.0331(18) 0.0050(13) 0.0093(14) -0.0003(13)
C60 0.0200(14) 0.0170(17) 0.0319(18) -0.0013(14) 0.0106(13) 0.0018(12)
C80 0.0214(14) 0.0132(16) 0.0243(16) -0.0013(12) -0.0028(12) -0.0007(12)
C48 0.0193(14) 0.0098(15) 0.0182(15) 0.0007(11) 0.0024(12) -0.0021(11)
C43 0.0191(14) 0.0109(16) 0.0163(14) -0.0025(12) -0.0001(11) 0.0002(11)
C41 0.0138(13) 0.0175(18) 0.0183(15) 0.0045(12) 0.0033(11) 0.0050(11)
C20 0.0153(14) 0.0263(19) 0.0382(19) -0.0111(15) -0.0007(14) -0.0013(13)
C4 0.0161(13) 0.0097(15) 0.0225(16) -0.0017(12) 0.0051(12) -0.0047(11)
C12 0.0158(13) 0.0118(15) 0.0213(15) -0.0021(12) 0.0056(12) 0.0043(11)
C11 0.0150(13) 0.0211(17) 0.0181(15) -0.0026(14) -0.0005(12) 0.0087(12)
C49 0.0143(13) 0.0175(16) 0.0193(15) 0.0009(12) 0.0012(12) -0.0073(11)
C7 0.0229(15) 0.0126(17) 0.0271(17) -0.0006(13) 0.0057(13) -0.0044(12)
C64 0.0139(14) 0.036(2) 0.0328(18) -0.0136(15) 0.0022(13) -0.0014(14)
C58 0.0164(14) 0.0142(16) 0.0202(15) 0.0017(13) 0.0030(11) 0.0082(12)
C19 0.0217(14) 0.0125(16) 0.0251(16) -0.0017(12) 0.0069(12) -0.0028(12)
C62 0.0347(17) 0.0130(16) 0.0384(19) -0.0027(13) 0.0157(15) 0.0011(13)
C9 0.0132(12) 0.0092(15) 0.0206(15) -0.0011(12) 0.0016(12) -0.0043(11)
C17 0.0271(15) 0.0161(16) 0.0265(16) 0.0014(13) 0.0056(13) 0.0031(12)
C53 0.0290(17) 0.0141(16) 0.0247(16) 0.0020(13) 0.0051(14) -0.0015(13)
C54 0.0242(15) 0.0237(18) 0.0247(16) -0.0055(13) 0.0016(13) -0.0078(13)
C51 0.0270(15) 0.0158(17) 0.0327(18) -0.0003(14) 0.0175(14) 0.0020(13)
C16 0.0221(15) 0.0264(18) 0.0280(17) -0.0095(14) 0.0011(13) -0.0104(13)
C63 0.0261(17) 0.036(2) 0.0267(17) 0.0047(15) 0.0016(14) 0.0133(15)
C1A 0.0277(16) 0.030(2) 0.0261(17) -0.0004(14) -0.0046(14) 0.0058(14)
C4S 0.0220(16) 0.033(2) 0.038(2) -0.0099(16) 0.0026(15) -0.0058(15)
C13S 0.0262(16) 0.035(2) 0.0294(18) 0.0048(15) 0.0049(14) 0.0136(15)
C2S 0.0213(15) 0.027(2) 0.055(2) -0.0027(17) 0.0116(15) -0.0011(14)
C11S 0.0284(18) 0.021(2) 0.073(3) 0.0030(19) -0.0063(18) 0.0039(15)
C9S 0.0246(16) 0.030(2) 0.0302(18) -0.0037(15) 0.0026(14) 0.0096(14)
C1S 0.0234(16) 0.049(2) 0.041(2) 0.0048(18) 0.0078(15) -0.0073(16)
C8S 0.0184(16) 0.0269(19) 0.0326(18) 0.0014(15) 0.0005(13) 0.0056(13)
C3S 0.0245(16) 0.0183(18) 0.047(2) 0.0073(15) -0.0014(14) -0.0054(13)
C7S 0.035(2) 0.044(3) 0.123(5) -0.042(3) -0.013(3) 0.014(2)
C14S 0.0305(17) 0.034(2) 0.052(2) -0.0081(18) 0.0017(16) -0.0027(15)
C10S 0.0360(19) 0.028(2) 0.041(2) -0.0066(16) -0.0039(17) 0.0132(16)
C5S 0.0179(15) 0.0175(18) 0.065(2) -0.0143(18) -0.0086(16) -0.0044(13)
C6S 0.0263(17) 0.022(2) 0.058(3) 0.0173(18) -0.0105(17) -0.0127(15)
C12S 0.0220(18) 0.036(2) 0.063(3) 0.023(2) 0.0141(17) 0.0065(17)

loop_
_atom_type_symbol
_atom_type_description
_atom_type_scat_dispersion_real
_atom_type_scat_dispersion_imag
_atom_type_scat_source
C C 0.0033 0.0016 'International Tables Vol C Tables 4.2.6.8 and 6.1.1.4'
H H 0.0000 0.0000 'International Tables Vol C Tables 4.2.6.8 and 6.1.1.4'
B B 0.0013 0.0007 'International Tables Vol C Tables 4.2.6.8 and 6.1.1.4'
Dy Dy -0.1892 4.4098 'International Tables Vol C Tables 4.2.6.8 and 6.1.1.4'

loop_
_geom_angle_atom_site_label_1
_geom_angle_atom_site_label_2
_geom_angle_atom_site_label_3
_geom_angle
C13 Dy1 C1 135.89(9)
C13 Dy1 C12 31.14(8)
C1 Dy1 C12 107.46(9)
C13 Dy1 C5 106.34(9)
C1 Dy1 C5 31.11(9)
C12 Dy1 C5 82.21(8)
C13 Dy1 C4 99.54(8)
C1 Dy1 C4 51.42(9)
C12 Dy1 C4 88.97(8)
C5 Dy1 C4 30.98(8)
C13 Dy1 C11 51.59(9)
C1 Dy1 C11 103.03(9)
C12 Dy1 C11 31.23(9)
C5 Dy1 C11 90.87(9)
C4 Dy1 C11 110.61(9)
C13 Dy1 C14 30.81(8)
C1 Dy1 C14 153.95(8)
C12 Dy1 C14 50.88(8)
C5 Dy1 C14 133.06(8)
C4 Dy1 C14 130.22(8)
C11 Dy1 C14 50.94(9)
C13 Dy1 C2 150.49(9)
C1 Dy1 C2 30.75(9)
C12 Dy1 C2 133.07(9)
C5 Dy1 C2 50.88(9)
C4 Dy1 C2 51.04(8)
C11 Dy1 C2 133.73(9)
C14 Dy1 C2 175.27(9)
C13 Dy1 C15 50.82(8)
C1 Dy1 C15 126.87(9)
C12 Dy1 C15 50.72(9)
C5 Dy1 C15 121.30(9)
C4 Dy1 C15 139.11(9)
C11 Dy1 C15 30.64(10)
C14 Dy1 C15 30.47(9)
C2 Dy1 C15 152.72(8)
C13 Dy1 C9 122.22(9)
C1 Dy1 C9 51.06(8)
C12 Dy1 C9 119.33(8)
C5 Dy1 C9 50.92(8)
C4 Dy1 C9 30.88(8)
C11 Dy1 C9 140.37(8)
C14 Dy1 C9 147.36(9)
C2 Dy1 C9 30.78(8)
C15 Dy1 C9 169.96(8)
C13 Dy1 C21 119.22(8)
C1 Dy1 C21 98.34(9)
C12 Dy1 C21 127.80(8)
C5 Dy1 C21 129.01(8)
C4 Dy1 C21 140.59(8)
C11 Dy1 C21 99.65(9)
C14 Dy1 C21 88.43(8)
C2 Dy1 C21 89.79(8)
C15 Dy1 C21 77.42(8)
C9 Dy1 C21 112.28(8)
C13 Dy1 C27 98.39(8)
C1 Dy1 C27 117.72(8)
C12 Dy1 C27 129.38(8)
C5 Dy1 C27 128.42(8)
C4 Dy1 C27 101.45(8)
C11 Dy1 C27 138.42(9)
C14 Dy1 C27 88.17(8)
C2 Dy1 C27 87.11(9)
C15 Dy1 C27 109.52(9)
C9 Dy1 C27 77.56(8)
C21 Dy1 C27 68.03(9)
C56 Dy2 C47 135.38(9)
C56 Dy2 C48 105.58(8)
C47 Dy2 C48 31.18(9)
C56 Dy2 C57 31.11(9)
C47 Dy2 C57 107.18(9)
C48 Dy2 C57 81.62(9)
C56 Dy2 C49 98.67(9)
C47 Dy2 C49 51.42(9)
C48 Dy2 C49 31.10(8)
C57 Dy2 C49 88.35(9)
C56 Dy2 C58 51.50(9)
C47 Dy2 C58 103.16(9)
C48 Dy2 C58 90.48(9)
C57 Dy2 C58 31.08(9)
C49 Dy2 C58 110.13(9)
C56 Dy2 C55 31.12(8)
C47 Dy2 C55 154.40(8)
C48 Dy2 C55 132.81(8)
C57 Dy2 C55 51.25(8)
C49 Dy2 C55 129.60(8)
C58 Dy2 C55 51.27(8)
C56 Dy2 C46 149.88(9)
C47 Dy2 C46 30.97(9)
C48 Dy2 C46 51.35(10)
C57 Dy2 C46 132.93(10)
C49 Dy2 C46 51.33(9)
C58 Dy2 C46 134.09(9)
C55 Dy2 C46 174.63(10)
C56 Dy2 C45 121.34(9)
C47 Dy2 C45 50.81(9)
C48 Dy2 C45 50.79(9)
C57 Dy2 C45 118.52(9)
C49 Dy2 C45 30.65(9)
C58 Dy2 C45 139.71(9)
C55 Dy2 C45 146.69(9)
C46 Dy2 C45 30.82(9)
C56 Dy2 C59 51.11(8)
C47 Dy2 C59 127.23(9)
C48 Dy2 C59 121.17(9)
C57 Dy2 C59 50.98(10)
C49 Dy2 C59 138.82(10)
C58 Dy2 C59 30.89(10)
C55 Dy2 C59 30.75(8)
C46 Dy2 C59 153.21(8)
C45 Dy2 C59 169.44(10)
C56 Dy2 C71 100.17(8)
C47 Dy2 C71 116.60(8)
C48 Dy2 C71 128.65(8)
C57 Dy2 C71 131.19(9)
C49 Dy2 C71 102.13(8)
C58 Dy2 C71 139.13(8)
C55 Dy2 C71 88.83(8)
C46 Dy2 C71 85.85(9)
C45 Dy2 C71 77.87(9)
C59 Dy2 C71 109.67(9)
C56 Dy2 C65 120.59(8)
C47 Dy2 C65 97.15(9)
C48 Dy2 C65 127.72(8)
C57 Dy2 C65 127.84(8)
C49 Dy2 C65 140.38(8)
C58 Dy2 C65 99.30(9)
C55 Dy2 C65 89.47(8)
C46 Dy2 C65 89.14(9)
C45 Dy2 C65 112.71(9)
C59 Dy2 C65 77.46(9)
C71 Dy2 C65 67.99(10)
C82 B2 C70 114.4(2)
C82 B2 C30 105.3(2)
C70 B2 C30 110.6(3)
C82 B2 C76 110.7(3)
C70 B2 C76 103.0(2)
C30 B2 C76 113.0(2)
C26 B1 C28 110.4(3)
C26 B1 C33 114.7(2)
C28 B1 C33 104.5(2)
C26 B1 C39 103.2(2)
C28 B1 C39 114.3(2)
C33 B1 C39 110.1(3)
C69 C70 C65 114.8(3)
C69 C70 B2 124.7(3)
C65 C70 B2 119.9(3)
C72 C71 C30 122.9(3)
C72 C71 Dy2 88.75(18)
C30 C71 Dy2 124.07(18)
C72 C71 H2A 118.5
C30 C71 H2A 118.5
Dy2 C71 H2A 55.7
C21 C26 C25 115.2(3)
C21 C26 B1 119.9(2)
C25 C26 B1 124.0(3)
C84 C83 C82 122.4(3)
C84 C83 H83 118.8
C82 C83 H83 118.8
C47 C46 C45 106.8(3)
C47 C46 C51 126.8(3)
C45 C46 C51 125.6(3)
C47 C46 Dy2 73.01(14)
C45 C46 Dy2 74.86(15)
C51 C46 Dy2 125.4(2)
C73 C72 C71 119.8(3)
C73 C72 H72 120.1
C71 C72 H72 120.1
C43 C44 C39 122.4(2)
C43 C44 H44 118.8
C39 C44 H44 118.8
C37 C38 C33 122.9(3)
C37 C38 H38 118.5
C33 C38 H38 118.5
C80 C81 C76 122.7(2)
C80 C81 H81 118.7
C76 C81 H81 118.7
C31 C32 C27 120.1(3)
C31 C32 H32 119.9
C27 C32 H32 119.9
C22 C21 C26 123.4(3)
C22 C21 Dy1 88.81(18)
C26 C21 Dy1 121.92(18)
C22 C21 H1B 118.3
C26 C21 H1B 118.3
Dy1 C21 H1B 57.6
C66 C65 C70 123.3(3)
C66 C65 Dy2 89.07(19)
C70 C65 Dy2 122.67(19)
C66 C65 H2B 118.4
C70 C65 H2B 118.4
Dy2 C65 H2B 56.6
C87 C82 C83 115.3(2)
C87 C82 B2 124.5(3)
C83 C82 B2 120.0(2)
C59 C55 C56 107.5(3)
C59 C55 C60 125.3(3)
C56 C55 C60 126.5(3)
C59 C55 Dy2 75.05(14)
C56 C55 Dy2 72.80(15)
C60 C55 Dy2 125.77(17)
C55 C59 C58 108.4(3)
C55 C59 C64 124.9(3)
C58 C59 C64 125.6(3)
C55 C59 Dy2 74.20(14)
C58 C59 Dy2 73.46(15)
C64 C59 Dy2 127.55(19)
C77 C76 C81 115.4(2)
C77 C76 B2 124.5(3)
C81 C76 B2 120.0(2)
C68 C67 C66 117.8(3)
C68 C67 H67 121.1
C66 C67 H67 121.1
C23 C22 C21 119.3(3)
C23 C22 H22 120.3
C21 C22 H22 120.3
C74 C73 C72 118.4(3)
C74 C73 H73 120.8
C72 C73 H73 120.8
C69 C68 C67 121.3(3)
C69 C68 H68 119.4
C67 C68 H68 119.4
C27 C28 C29 115.0(3)
C27 C28 B1 121.6(3)
C29 C28 B1 122.9(3)
C41 C40 C39 122.0(3)
C41 C40 H40 119.0
C39 C40 H40 119.0
C14 C15 C11 108.8(3)
C14 C15 C20 124.4(3)
C11 C15 C20 125.8(3)
C14 C15 Dy1 74.13(14)
C11 C15 Dy1 73.80(14)
C20 C15 Dy1 127.47(18)
C32 C27 C28 123.0(3)
C32 C27 Dy1 88.88(19)
C28 C27 Dy1 123.32(19)
C32 C27 H1A 118.5
C28 C27 H1A 118.5
Dy1 C27 H1A 56.3
C78 C79 C80 119.7(3)
C78 C79 H79 120.2
C80 C79 H79 120.2
C38 C33 C34 115.4(2)
C38 C33 B1 120.6(2)
C34 C33 B1 123.9(3)
C24 C23 C22 119.3(3)
C24 C23 H23 120.4
C22 C23 H23 120.4
C1 C2 C9 108.3(3)
C1 C2 C7 126.4(3)
C9 C2 C7 124.7(3)
C1 C2 Dy1 73.16(14)
C9 C2 Dy1 75.06(14)
C7 C2 Dy1 124.70(19)
C44 C39 C40 115.7(2)
C44 C39 B1 119.5(2)
C40 C39 B1 124.7(3)
C75 C30 C71 114.8(3)
C75 C30 B2 123.6(3)
C71 C30 B2 121.3(3)
C86 C85 C84 119.3(3)
C86 C85 H85 120.4
C84 C85 H85 120.4
C79 C78 C77 119.6(3)
C79 C78 H78 120.2
C77 C78 H78 120.2
C86 C87 C82 122.9(3)
C86 C87 H87 118.6
C82 C87 H87 118.6
C13 C14 C15 108.1(3)
C13 C14 C19 126.1(3)
C15 C14 C19 125.0(3)
C13 C14 Dy1 72.80(15)
C15 C14 Dy1 75.40(15)
C19 C14 Dy1 125.74(17)
C1 C6 H6A 109.5
C1 C6 H6B 109.5
H6A C6 H6B 109.5
C1 C6 H6C 109.5
H6A C6 H6C 109.5
H6B C6 H6C 109.5
C83 C84 C85 120.3(3)
C83 C84 H84 119.8
C85 C84 H84 119.8
C74 C75 C30 123.2(3)
C74 C75 H75 118.4
C30 C75 H75 118.4
C45 C50 H50A 109.5
C45 C50 H50B 109.5
H50A C50 H50B 109.5
C45 C50 H50C 109.5
H50A C50 H50C 109.5
H50B C50 H50C 109.5
C48 C47 C46 108.5(2)
C48 C47 C52 124.0(3)
C46 C47 C52 126.7(3)
C48 C47 Dy2 74.43(15)
C46 C47 Dy2 76.02(15)
C52 C47 Dy2 123.62(18)
C56 C61 H61A 109.5
C56 C61 H61B 109.5
H61A C61 H61B 109.5
C56 C61 H61C 109.5
H61A C61 H61C 109.5
H61B C61 H61C 109.5
C2 C1 C5 108.0(2)
C2 C1 C6 126.9(3)
C5 C1 C6 124.3(3)
C2 C1 Dy1 76.09(15)
C5 C1 Dy1 74.84(15)
C6 C1 Dy1 123.40(18)
C24 C25 C26 121.7(3)
C24 C25 H25 119.2
C26 C25 H25 119.2
C76 C77 C78 122.9(3)
C76 C77 H77 118.5
C78 C77 H77 118.5
C3 C29 C28 122.0(3)
C3 C29 H29 119.0
C28 C29 H29 119.0
C32 C31 C3 118.8(3)
C32 C31 H31 120.6
C3 C31 H31 120.6
C65 C66 C67 120.1(3)
C65 C66 H66 120.0
C67 C66 H66 120.0
C47 C52 H52A 109.5
C47 C52 H52B 109.5
H52A C52 H52B 109.5
C47 C52 H52C 109.5
H52A C52 H52C 109.5
H52B C52 H52C 109.5
C49 C45 C46 109.1(3)
C49 C45 C50 126.0(3)
C46 C45 C50 123.6(3)
C49 C45 Dy2 73.57(15)
C46 C45 Dy2 74.32(14)
C50 C45 Dy2 129.0(2)
C85 C86 C87 119.8(3)
C85 C86 H86 120.1
C87 C86 H86 120.1
C14 C13 C12 108.0(2)
C14 C13 C18 126.8(3)
C12 C13 C18 124.6(3)
C14 C13 Dy1 76.39(16)
C12 C13 Dy1 75.23(15)
C18 C13 Dy1 121.57(17)
C36 C35 C34 120.4(3)
C36 C35 H35 119.8
C34 C35 H35 119.8
C73 C74 C75 120.8(3)
C73 C74 H74 119.6
C75 C74 H74 119.6
C4 C5 C1 108.3(2)
C4 C5 C10 126.8(3)
C1 C5 C10 123.0(3)
C4 C5 Dy1 74.92(15)
C1 C5 Dy1 74.05(15)
C10 C5 Dy1 129.48(18)
C13 C18 H18A 109.5
C13 C18 H18B 109.5
H18A C18 H18B 109.5
C13 C18 H18C 109.5
H18A C18 H18C 109.5
H18B C18 H18C 109.5
C35 C34 C33 122.1(3)
C35 C34 H34 118.9
C33 C34 H34 118.9
C9 C8 H8A 109.5
C9 C8 H8B 109.5
H8A C8 H8B 109.5
C9 C8 H8C 109.5
H8A C8 H8C 109.5
H8B C8 H8C 109.5
C31 C3 C29 121.0(3)
C31 C3 H3 119.5
C29 C3 H3 119.5
C36 C37 C38 119.8(3)
C36 C37 H37 120.1
C38 C37 H37 120.1
C43 C42 C41 118.8(3)
C43 C42 H42 120.6
C41 C42 H42 120.6
C68 C69 C70 122.8(3)
C68 C69 H69 118.6
C70 C69 H69 118.6
C56 C57 C58 108.0(2)
C56 C57 C62 123.1(3)
C58 C57 C62 127.0(3)
C56 C57 Dy2 73.61(15)
C58 C57 Dy2 74.60(16)
C62 C57 Dy2 130.16(19)
C23 C24 C25 121.1(3)
C23 C24 H24 119.5
C25 C24 H24 119.5
C57 C56 C55 108.4(2)
C57 C56 C61 125.1(3)
C55 C56 C61 125.8(3)
C57 C56 Dy2 75.28(16)
C55 C56 Dy2 76.08(15)
C61 C56 Dy2 122.70(17)
C35 C36 C37 119.3(3)
C35 C36 H36 120.4
C37 C36 H36 120.4
C5 C10 H10A 109.5
C5 C10 H10B 109.5
H10A C10 H10B 109.5
C5 C10 H10C 109.5
H10A C10 H10C 109.5
H10B C10 H10C 109.5
C55 C60 H60A 109.5
C55 C60 H60B 109.5
H60A C60 H60B 109.5
C55 C60 H60C 109.5
H60A C60 H60C 109.5
H60B C60 H60C 109.5
C79 C80 C81 119.6(3)
C79 C80 H80 120.2
C81 C80 H80 120.2
C47 C48 C49 108.1(2)
C47 C48 C53 122.4(3)
C49 C48 C53 127.4(3)
C47 C48 Dy2 74.39(15)
C49 C48 Dy2 75.11(15)
C53 C48 Dy2 129.53(18)
C42 C43 C44 120.4(3)
C42 C43 H43 119.8
C44 C43 H43 119.8
C40 C41 C42 120.6(3)
C40 C41 H41 119.7
C42 C41 H41 119.7
C15 C20 H20A 109.5
C15 C20 H20B 109.5
H20A C20 H20B 109.5
C15 C20 H20C 109.5
H20A C20 H20C 109.5
H20B C20 H20C 109.5
C5 C4 C9 107.7(2)
C5 C4 C16 127.3(3)
C9 C4 C16 124.5(3)
C5 C4 Dy1 74.10(15)
C9 C4 Dy1 75.66(15)
C16 C4 Dy1 122.33(18)
C13 C12 C11 108.1(2)
C13 C12 C17 123.6(3)
C11 C12 C17 126.3(3)
C13 C12 Dy1 73.63(15)
C11 C12 Dy1 75.12(15)
C17 C12 Dy1 130.11(18)
C15 C11 C12 106.9(3)
C15 C11 C1A 125.9(3)
C12 C11 C1A 126.6(3)
C15 C11 Dy1 75.57(14)
C12 C11 Dy1 73.66(15)
C1A C11 Dy1 123.15(19)
C45 C49 C48 107.5(3)
C45 C49 C54 125.0(3)
C48 C49 C54 127.0(3)
C45 C49 Dy2 75.78(16)
C48 C49 Dy2 73.79(15)
C54 C49 Dy2 122.72(18)
C2 C7 H7A 109.5
C2 C7 H7B 109.5
H7A C7 H7B 109.5
C2 C7 H7C 109.5
H7A C7 H7C 109.5
H7B C7 H7C 109.5
C59 C64 H64A 109.5
C59 C64 H64B 109.5
H64A C64 H64B 109.5
C59 C64 H64C 109.5
H64A C64 H64C 109.5
H64B C64 H64C 109.5
C57 C58 C59 107.7(2)
C57 C58 C63 126.4(3)
C59 C58 C63 125.4(3)
C57 C58 Dy2 74.33(15)
C59 C58 Dy2 75.65(15)
C63 C58 Dy2 122.18(18)
C14 C19 H19A 109.5
C14 C19 H19B 109.5
H19A C19 H19B 109.5
C14 C19 H19C 109.5
H19A C19 H19C 109.5
H19B C19 H19C 109.5
C57 C62 H62A 109.5
C57 C62 H62B 109.5
H62A C62 H62B 109.5
C57 C62 H62C 109.5
H62A C62 H62C 109.5
H62B C62 H62C 109.5
C2 C9 C4 107.7(3)
C2 C9 C8 125.6(3)
C4 C9 C8 125.1(3)
C2 C9 Dy1 74.16(14)
C4 C9 Dy1 73.47(14)
C8 C9 Dy1 129.46(19)
C12 C17 H17A 109.5
C12 C17 H17B 109.5
H17A C17 H17B 109.5
C12 C17 H17C 109.5
H17A C17 H17C 109.5
H17B C17 H17C 109.5
C48 C53 H53A 109.5
C48 C53 H53B 109.5
H53A C53 H53B 109.5
C48 C53 H53C 109.5
H53A C53 H53C 109.5
H53B C53 H53C 109.5
C49 C54 H54A 109.5
C49 C54 H54B 109.5
H54A C54 H54B 109.5
C49 C54 H54C 109.5
H54A C54 H54C 109.5
H54B C54 H54C 109.5
C46 C51 H51A 109.5
C46 C51 H51B 109.5
H51A C51 H51B 109.5
C46 C51 H51C 109.5
H51A C51 H51C 109.5
H51B C51 H51C 109.5
C4 C16 H16A 109.5
C4 C16 H16B 109.5
H16A C16 H16B 109.5
C4 C16 H16C 109.5
H16A C16 H16C 109.5
H16B C16 H16C 109.5
C58 C63 H63A 109.5
C58 C63 H63B 109.5
H63A C63 H63B 109.5
C58 C63 H63C 109.5
H63A C63 H63C 109.5
H63B C63 H63C 109.5
C11 C1A H1AA 109.5
C11 C1A H1AB 109.5
H1AA C1A H1AB 109.5
C11 C1A H1AC 109.5
H1AA C1A H1AC 109.5
H1AB C1A H1AC 109.5
C3S C4S C5S 119.5(4)
C3S C4S H4S 120.2
C5S C4S H4S 120.2
C8S C13S C12S 121.7(3)
C8S C13S H13S 119.1
C12S C13S H13S 119.1
C1S C2S C3S 119.9(3)
C1S C2S H2S 120.1
C3S C2S H2S 120.1
C12S C11S C10S 119.2(4)
C12S C11S H11S 120.4
C10S C11S H11S 120.4
C10S C9S C8S 122.1(3)
C10S C9S H9S 118.9
C8S C9S H9S 118.9
C6S C1S C2S 120.1(3)
C6S C1S H1S 119.9
C2S C1S H1S 119.9
C13S C8S C9S 116.9(3)
C13S C8S C14S 121.7(3)
C9S C8S C14S 121.4(3)
C2S C3S C4S 120.2(3)
C2S C3S H3S 119.9
C4S C3S H3S 119.9
C5S C7S H7SA 109.5
C5S C7S H7SB 109.5
H7SA C7S H7SB 109.5
C5S C7S H7SC 109.5
H7SA C7S H7SC 109.5
H7SB C7S H7SC 109.5
C8S C14S H14A 109.5
C8S C14S H14B 109.5
H14A C14S H14B 109.5
C8S C14S H14C 109.5
H14A C14S H14C 109.5
H14B C14S H14C 109.5
C9S C10S C11S 120.6(3)
C9S C10S H10S 119.7
C11S C10S H10S 119.7
C6S C5S C4S 118.6(3)
C6S C5S C7S 121.6(4)
C4S C5S C7S 119.8(4)
C5S C6S C1S 121.6(3)
C5S C6S H6S 119.2
C1S C6S H6S 119.2
C11S C12S C13S 119.5(3)
C11S C12S H12S 120.3
C13S C12S H12S 120.3

loop_
_geom_bond_atom_site_label_1
_geom_bond_atom_site_label_2
_geom_bond_distance
Dy1 C13 2.625(3)
Dy1 C1 2.642(3)
Dy1 C12 2.645(3)
Dy1 C5 2.652(3)
Dy1 C4 2.663(3)
Dy1 C11 2.664(3)
Dy1 C14 2.670(3)
Dy1 C2 2.679(2)
Dy1 C15 2.687(2)
Dy1 C9 2.691(3)
Dy1 C21 2.830(3)
Dy1 C27 2.836(3)
Dy2 C56 2.632(3)
Dy2 C47 2.638(3)
Dy2 C48 2.638(3)
Dy2 C57 2.654(3)
Dy2 C49 2.655(3)
Dy2 C58 2.657(3)
Dy2 C55 2.674(2)
Dy2 C46 2.676(2)
Dy2 C45 2.683(3)
Dy2 C59 2.685(2)
Dy2 C71 2.823(3)
Dy2 C65 2.833(3)
B2 C82 1.640(4)
B2 C70 1.642(4)
B2 C30 1.642(4)
B2 C76 1.646(4)
B1 C26 1.635(4)
B1 C28 1.636(4)
B1 C33 1.643(4)
B1 C39 1.645(4)
C70 C69 1.398(4)
C70 C65 1.407(4)
C71 C72 1.399(4)
C71 C30 1.413(4)
C71 H2A 0.9500
C26 C21 1.403(4)
C26 C25 1.411(4)
C83 C84 1.383(4)
C83 C82 1.413(5)
C83 H83 0.9500
C46 C47 1.419(4)
C46 C45 1.424(4)
C46 C51 1.503(4)
C72 C73 1.394(5)
C72 H72 0.9500
C44 C43 1.391(4)
C44 C39 1.398(4)
C44 H44 0.9500
C38 C37 1.389(4)
C38 C33 1.404(5)
C38 H38 0.9500
C81 C80 1.391(4)
C81 C76 1.407(5)
C81 H81 0.9500
C32 C31 1.378(5)
C32 C27 1.399(4)
C32 H32 0.9500
C21 C22 1.399(4)
C21 H1B 0.9500
C65 C66 1.393(4)
C65 H2B 0.9500
C82 C87 1.397(4)
C55 C59 1.421(4)
C55 C56 1.424(4)
C55 C60 1.490(4)
C59 C58 1.423(4)
C59 C64 1.499(4)
C76 C77 1.390(4)
C67 C68 1.390(4)
C67 C66 1.395(4)
C67 H67 0.9500
C22 C23 1.384(5)
C22 H22 0.9500
C73 C74 1.384(5)
C73 H73 0.9500
C68 C69 1.384(4)
C68 H68 0.9500
C28 C27 1.400(4)
C28 C29 1.412(4)
C40 C41 1.387(4)
C40 C39 1.408(4)
C40 H40 0.9500
C15 C14 1.408(4)
C15 C11 1.414(4)
C15 C20 1.524(4)
C27 H1A 0.9500
C79 C78 1.381(4)
C79 C80 1.384(4)
C79 H79 0.9500
C33 C34 1.407(4)
C23 C24 1.379(5)
C23 H23 0.9500
C2 C1 1.411(4)
C2 C9 1.425(4)
C2 C7 1.503(4)
C30 C75 1.392(4)
C85 C86 1.381(4)
C85 C84 1.386(4)
C85 H85 0.9500
C78 C77 1.396(4)
C78 H78 0.9500
C87 C86 1.395(4)
C87 H87 0.9500
C14 C13 1.407(4)
C14 C19 1.521(4)
C6 C1 1.504(4)
C6 H6A 0.9800
C6 H6B 0.9800
C6 H6C 0.9800
C84 H84 0.9500
C75 C74 1.389(4)
C75 H75 0.9500
C50 C45 1.518(4)
C50 H50A 0.9800
C50 H50B 0.9800
C50 H50C 0.9800
C47 C48 1.418(4)
C47 C52 1.507(4)
C61 C56 1.504(4)
C61 H61A 0.9800
C61 H61B 0.9800
C61 H61C 0.9800
C1 C5 1.420(4)
C25 C24 1.396(4)
C25 H25 0.9500
C77 H77 0.9500
C29 C3 1.394(4)
C29 H29 0.9500
C31 C3 1.382(4)
C31 H31 0.9500
C66 H66 0.9500
C52 H52A 0.9800
C52 H52B 0.9800
C52 H52C 0.9800
C45 C49 1.411(4)
C86 H86 0.9500
C13 C12 1.415(4)
C13 C18 1.507(4)
C35 C36 1.379(4)
C35 C34 1.396(4)
C35 H35 0.9500
C74 H74 0.9500
C5 C4 1.419(4)
C5 C10 1.504(4)
C18 H18A 0.9800
C18 H18B 0.9800
C18 H18C 0.9800
C34 H34 0.9500
C8 C9 1.493(4)
C8 H8A 0.9800
C8 H8B 0.9800
C8 H8C 0.9800
C3 H3 0.9500
C37 C36 1.387(4)
C37 H37 0.9500
C42 C43 1.379(4)
C42 C41 1.387(4)
C42 H42 0.9500
C69 H69 0.9500
C57 C56 1.418(4)
C57 C58 1.423(4)
C57 C62 1.504(4)
C24 H24 0.9500
C36 H36 0.9500
C10 H10A 0.9800
C10 H10B 0.9800
C10 H10C 0.9800
C60 H60A 0.9800
C60 H60B 0.9800
C60 H60C 0.9800
C80 H80 0.9500
C48 C49 1.419(4)
C48 C53 1.500(4)
C43 H43 0.9500
C41 H41 0.9500
C20 H20A 0.9800
C20 H20B 0.9800
C20 H20C 0.9800
C4 C9 1.425(4)
C4 C16 1.507(4)
C12 C11 1.429(4)
C12 C17 1.510(4)
C11 C1A 1.498(4)
C49 C54 1.512(4)
C7 H7A 0.9800
C7 H7B 0.9800
C7 H7C 0.9800
C64 H64A 0.9800
C64 H64B 0.9800
C64 H64C 0.9800
C58 C63 1.515(4)
C19 H19A 0.9800
C19 H19B 0.9800
C19 H19C 0.9800
C62 H62A 0.9800
C62 H62B 0.9800
C62 H62C 0.9800
C17 H17A 0.9800
C17 H17B 0.9800
C17 H17C 0.9800
C53 H53A 0.9800
C53 H53B 0.9800
C53 H53C 0.9800
C54 H54A 0.9800
C54 H54B 0.9800
C54 H54C 0.9800
C51 H51A 0.9800
C51 H51B 0.9800
C51 H51C 0.9800
C16 H16A 0.9800
C16 H16B 0.9800
C16 H16C 0.9800
C63 H63A 0.9800
C63 H63B 0.9800
C63 H63C 0.9800
C1A H1AA 0.9800
C1A H1AB 0.9800
C1A H1AC 0.9800
C4S C3S 1.391(5)
C4S C5S 1.409(5)
C4S H4S 0.9500
C13S C8S 1.380(5)
C13S C12S 1.406(5)
C13S H13S 0.9500
C2S C1S 1.374(5)
C2S C3S 1.375(5)
C2S H2S 0.9500
C11S C12S 1.367(6)
C11S C10S 1.395(5)
C11S H11S 0.9500
C9S C10S 1.351(5)
C9S C8S 1.396(4)
C9S H9S 0.9500
C1S C6S 1.373(5)
C1S H1S 0.9500
C8S C14S 1.497(4)
C3S H3S 0.9500
C7S C5S 1.517(5)
C7S H7SA 0.9800
C7S H7SB 0.9800
C7S H7SC 0.9800
C14S H14A 0.9800
C14S H14B 0.9800
C14S H14C 0.9800
C10S H10S 0.9500
C5S C6S 1.365(5)
C6S H6S 0.9500
C12S H12S 0.9500

loop_
_geom_torsion_atom_site_label_1
_geom_torsion_atom_site_label_2
_geom_torsion_atom_site_label_3
_geom_torsion_atom_site_label_4
_geom_torsion
C82 B2 C70 C69 -28.7(4)
C30 B2 C70 C69 -147.5(3)
C76 B2 C70 C69 91.5(3)
C82 B2 C70 C65 161.0(2)
C30 B2 C70 C65 42.2(3)
C76 B2 C70 C65 -78.8(3)
C56 Dy2 C71 C72 43.69(18)
C47 Dy2 C71 C72 -110.29(17)
C48 Dy2 C71 C72 -75.84(19)
C57 Dy2 C71 C72 41.0(2)
C49 Dy2 C71 C72 -57.57(18)
C58 Dy2 C71 C72 84.3(2)
C55 Dy2 C71 C72 72.81(17)
C46 Dy2 C71 C72 -106.54(17)
C45 Dy2 C71 C72 -76.43(17)
C59 Dy2 C71 C72 95.87(17)
C65 Dy2 C71 C72 162.71(19)
C56 Dy2 C71 C30 -86.2(2)
C47 Dy2 C71 C30 119.8(2)
C48 Dy2 C71 C30 154.2(2)
C57 Dy2 C71 C30 -88.9(3)
C49 Dy2 C71 C30 172.5(2)
C58 Dy2 C71 C30 -45.6(3)
C55 Dy2 C71 C30 -57.1(2)
C46 Dy2 C71 C30 123.6(2)
C45 Dy2 C71 C30 153.7(2)
C59 Dy2 C71 C30 -34.0(3)
C65 Dy2 C71 C30 32.8(2)
C28 B1 C26 C21 -43.5(3)
C33 B1 C26 C21 -161.2(2)
C39 B1 C26 C21 79.1(3)
C28 B1 C26 C25 147.6(3)
C33 B1 C26 C25 29.9(4)
C39 B1 C26 C25 -89.9(3)
C56 Dy2 C46 C47 83.4(2)
C48 Dy2 C46 C47 37.21(17)
C57 Dy2 C46 C47 40.0(2)
C49 Dy2 C46 C47 77.37(19)
C58 Dy2 C46 C47 -3.3(2)
C55 Dy2 C46 C47 180(100)
C45 Dy2 C46 C47 113.3(3)
C59 Dy2 C46 C47 -46.3(3)
C71 Dy2 C46 C47 -173.48(18)
C65 Dy2 C46 C47 -105.49(17)
C56 Dy2 C46 C45 -30.0(3)
C47 Dy2 C46 C45 -113.3(3)
C48 Dy2 C46 C45 -76.1(2)
C57 Dy2 C46 C45 -73.4(2)
C49 Dy2 C46 C45 -35.98(18)
C58 Dy2 C46 C45 -116.69(19)
C55 Dy2 C46 C45 66.2(11)
C59 Dy2 C46 C45 -159.6(2)
C71 Dy2 C46 C45 73.2(2)
C65 Dy2 C46 C45 141.2(2)
C56 Dy2 C46 C51 -153.2(2)
C47 Dy2 C46 C51 123.5(3)
C48 Dy2 C46 C51 160.7(3)
C57 Dy2 C46 C51 163.4(2)
C49 Dy2 C46 C51 -159.2(3)
C58 Dy2 C46 C51 120.1(3)
C55 Dy2 C46 C51 -57.0(11)
C45 Dy2 C46 C51 -123.2(3)
C59 Dy2 C46 C51 77.2(4)
C71 Dy2 C46 C51 -50.0(2)
C65 Dy2 C46 C51 18.0(2)
C30 C71 C72 C73 -1.0(4)
Dy2 C71 C72 C73 -131.8(3)
C25 C26 C21 C22 -1.8(4)
B1 C26 C21 C22 -171.6(3)
C25 C26 C21 Dy1 -114.2(2)
B1 C26 C21 Dy1 76.0(3)
C13 Dy1 C21 C22 110.40(17)
C1 Dy1 C21 C22 -45.60(17)
C12 Dy1 C21 C22 74.24(19)
C5 Dy1 C21 C22 -39.8(2)
C4 Dy1 C21 C22 -81.1(2)
C11 Dy1 C21 C22 59.24(17)
C14 Dy1 C21 C22 109.14(17)
C2 Dy1 C21 C22 -75.24(17)
C15 Dy1 C21 C22 80.46(17)
C9 Dy1 C21 C22 -96.81(17)
C27 Dy1 C21 C22 -162.21(18)
C13 Dy1 C21 C26 -120.1(2)
C1 Dy1 C21 C26 83.9(2)
C12 Dy1 C21 C26 -156.3(2)
C5 Dy1 C21 C26 89.6(2)
C4 Dy1 C21 C26 48.4(3)
C11 Dy1 C21 C26 -171.3(2)
C14 Dy1 C21 C26 -121.4(2)
C2 Dy1 C21 C26 54.2(2)
C15 Dy1 C21 C26 -150.1(2)
C9 Dy1 C21 C26 32.6(2)
C27 Dy1 C21 C26 -32.8(2)
C69 C70 C65 C66 0.6(4)
B2 C70 C65 C66 171.9(3)
C69 C70 C65 Dy2 114.1(3)
B2 C70 C65 Dy2 -74.7(3)
C56 Dy2 C65 C66 -108.75(18)
C47 Dy2 C65 C66 46.42(18)
C48 Dy2 C65 C66 39.7(2)
C57 Dy2 C65 C66 -71.9(2)
C49 Dy2 C65 C66 79.9(2)
C58 Dy2 C65 C66 -58.24(19)
C55 Dy2 C65 C66 -108.78(18)
C46 Dy2 C65 C66 76.40(18)
C45 Dy2 C65 C66 96.79(19)
C59 Dy2 C65 C66 -80.22(18)
C71 Dy2 C65 C66 162.3(2)
C56 Dy2 C65 C70 121.3(2)
C47 Dy2 C65 C70 -83.5(2)
C48 Dy2 C65 C70 -90.3(3)
C57 Dy2 C65 C70 158.2(2)
C49 Dy2 C65 C70 -50.0(3)
C58 Dy2 C65 C70 171.9(2)
C55 Dy2 C65 C70 121.3(2)
C46 Dy2 C65 C70 -53.5(2)
C45 Dy2 C65 C70 -33.1(3)
C59 Dy2 C65 C70 149.9(3)
C71 Dy2 C65 C70 32.4(2)
C84 C83 C82 C87 1.5(4)
C84 C83 C82 B2 176.9(3)
C70 B2 C82 C87 -32.9(4)
C30 B2 C82 C87 88.8(3)
C76 B2 C82 C87 -148.8(3)
C70 B2 C82 C83 152.1(3)
C30 B2 C82 C83 -86.2(3)
C76 B2 C82 C83 36.2(3)
C56 Dy2 C55 C59 -114.1(2)
C47 Dy2 C55 C59 -39.7(3)
C48 Dy2 C55 C59 -79.8(2)
C57 Dy2 C55 C59 -76.72(19)
C49 Dy2 C55 C59 -121.32(18)
C58 Dy2 C55 C59 -36.54(18)
C46 Dy2 C55 C59 140.8(10)
C45 Dy2 C55 C59 -160.60(19)
C71 Dy2 C55 C59 133.85(19)
C65 Dy2 C55 C59 65.85(19)
C47 Dy2 C55 C56 74.4(3)
C48 Dy2 C55 C56 34.3(2)
C57 Dy2 C55 C56 37.37(15)
C49 Dy2 C55 C56 -7.2(2)
C58 Dy2 C55 C56 77.55(17)
C46 Dy2 C55 C56 -105.1(10)
C45 Dy2 C55 C56 -46.5(2)
C59 Dy2 C55 C56 114.1(2)
C71 Dy2 C55 C56 -112.06(16)
C65 Dy2 C55 C56 179.95(16)
C56 Dy2 C55 C60 123.0(3)
C47 Dy2 C55 C60 -162.7(2)
C48 Dy2 C55 C60 157.3(2)
C57 Dy2 C55 C60 160.3(3)
C49 Dy2 C55 C60 115.7(2)
C58 Dy2 C55 C60 -159.5(3)
C46 Dy2 C55 C60 17.8(11)
C45 Dy2 C55 C60 76.4(3)
C59 Dy2 C55 C60 -123.0(3)
C71 Dy2 C55 C60 10.9(2)
C65 Dy2 C55 C60 -57.1(2)
C56 C55 C59 C58 -0.1(3)
C60 C55 C59 C58 -170.4(2)
Dy2 C55 C59 C58 66.06(18)
C56 C55 C59 C64 168.8(3)
C60 C55 C59 C64 -1.6(4)
Dy2 C55 C59 C64 -125.1(3)
C56 C55 C59 Dy2 -66.11(18)
C60 C55 C59 Dy2 123.5(3)
C56 Dy2 C59 C55 37.31(16)
C47 Dy2 C59 C55 159.70(16)
C48 Dy2 C59 C55 122.47(17)
C57 Dy2 C59 C55 77.66(18)
C49 Dy2 C59 C55 88.4(2)
C58 Dy2 C59 C55 115.2(2)
C46 Dy2 C59 C55 -172.5(2)
C45 Dy2 C59 C55 84.4(5)
C71 Dy2 C59 C55 -49.97(19)
C65 Dy2 C59 C55 -110.81(19)
C56 Dy2 C59 C58 -77.90(18)
C47 Dy2 C59 C58 44.5(2)
C48 Dy2 C59 C58 7.25(19)
C57 Dy2 C59 C58 -37.56(16)
C49 Dy2 C59 C58 -26.8(2)
C55 Dy2 C59 C58 -115.2(2)
C46 Dy2 C59 C58 72.3(3)
C45 Dy2 C59 C58 -30.8(5)
C71 Dy2 C59 C58 -165.18(15)
C65 Dy2 C59 C58 133.98(17)
C56 Dy2 C59 C64 159.5(3)
C47 Dy2 C59 C64 -78.1(3)
C48 Dy2 C59 C64 -115.3(3)
C57 Dy2 C59 C64 -160.1(3)
C49 Dy2 C59 C64 -149.4(3)
C58 Dy2 C59 C64 -122.6(3)
C55 Dy2 C59 C64 122.2(4)
C46 Dy2 C59 C64 -50.2(4)
C45 Dy2 C59 C64 -153.4(4)
C71 Dy2 C59 C64 72.3(3)
C65 Dy2 C59 C64 11.4(3)
C80 C81 C76 C77 2.2(4)
C80 C81 C76 B2 178.1(3)
C82 B2 C76 C77 -143.7(3)
C70 B2 C76 C77 93.5(3)
C30 B2 C76 C77 -25.9(4)
C82 B2 C76 C81 40.8(3)
C70 B2 C76 C81 -82.0(3)
C30 B2 C76 C81 158.6(3)
C26 C21 C22 C23 0.9(4)
Dy1 C21 C22 C23 129.2(3)
C71 C72 C73 C74 -1.2(4)
C66 C67 C68 C69 0.3(4)
C26 B1 C28 C27 -33.6(3)
C33 B1 C28 C27 90.3(3)
C39 B1 C28 C27 -149.3(3)
C26 B1 C28 C29 154.5(3)
C33 B1 C28 C29 -81.7(3)
C39 B1 C28 C29 38.8(4)
C13 Dy1 C15 C14 -36.91(16)
C1 Dy1 C15 C14 -160.04(16)
C12 Dy1 C15 C14 -77.45(18)
C5 Dy1 C15 C14 -122.84(17)
C4 Dy1 C15 C14 -89.0(2)
C11 Dy1 C15 C14 -115.6(3)
C2 Dy1 C15 C14 172.75(18)
C9 Dy1 C15 C14 -85.7(5)
C21 Dy1 C15 C14 108.90(18)
C27 Dy1 C15 C14 47.97(19)
C13 Dy1 C15 C11 78.65(19)
C1 Dy1 C15 C11 -44.5(2)
C12 Dy1 C15 C11 38.11(17)
C5 Dy1 C15 C11 -7.3(2)
C4 Dy1 C15 C11 26.6(2)
C14 Dy1 C15 C11 115.6(3)
C2 Dy1 C15 C11 -71.7(3)
C9 Dy1 C15 C11 29.8(6)
C21 Dy1 C15 C11 -135.54(18)
C27 Dy1 C15 C11 163.53(17)
C13 Dy1 C15 C20 -158.4(3)
C1 Dy1 C15 C20 78.5(3)
C12 Dy1 C15 C20 161.1(3)
C5 Dy1 C15 C20 115.7(3)
C4 Dy1 C15 C20 149.5(2)
C11 Dy1 C15 C20 123.0(3)
C14 Dy1 C15 C20 -121.5(4)
C2 Dy1 C15 C20 51.3(4)
C9 Dy1 C15 C20 152.8(4)
C21 Dy1 C15 C20 -12.6(3)
C27 Dy1 C15 C20 -73.5(3)
C31 C32 C27 C28 2.2(4)
C31 C32 C27 Dy1 132.2(3)
C29 C28 C27 C32 -3.5(4)
B1 C28 C27 C32 -176.0(3)
C29 C28 C27 Dy1 -117.0(2)
B1 C28 C27 Dy1 70.5(3)
C13 Dy1 C27 C32 -43.95(18)
C1 Dy1 C27 C32 109.87(18)
C12 Dy1 C27 C32 -40.6(2)
C5 Dy1 C27 C32 74.7(2)
C4 Dy1 C27 C32 57.63(18)
C11 Dy1 C27 C32 -82.7(2)
C14 Dy1 C27 C32 -73.11(18)
C2 Dy1 C27 C32 106.90(18)
C15 Dy1 C27 C32 -95.25(18)
C9 Dy1 C27 C32 77.33(18)
C21 Dy1 C27 C32 -162.16(19)
C13 Dy1 C27 C28 85.8(2)
C1 Dy1 C27 C28 -120.4(2)
C12 Dy1 C27 C28 89.2(2)
C5 Dy1 C27 C28 -155.5(2)
C4 Dy1 C27 C28 -172.6(2)
C11 Dy1 C27 C28 47.1(3)
C14 Dy1 C27 C28 56.6(2)
C2 Dy1 C27 C28 -123.4(2)
C15 Dy1 C27 C28 34.5(2)
C9 Dy1 C27 C28 -152.9(2)
C21 Dy1 C27 C28 -32.4(2)
C37 C38 C33 C34 -0.9(4)
C37 C38 C33 B1 -176.4(3)
C26 B1 C33 C38 -151.5(3)
C28 B1 C33 C38 87.5(3)
C39 B1 C33 C38 -35.7(3)
C26 B1 C33 C34 33.4(4)
C28 B1 C33 C34 -87.6(3)
C39 B1 C33 C34 149.2(3)
C21 C22 C23 C24 0.3(4)
C13 Dy1 C2 C1 -83.2(2)
C12 Dy1 C2 C1 -39.8(2)
C5 Dy1 C2 C1 -37.68(16)
C4 Dy1 C2 C1 -77.91(18)
C11 Dy1 C2 C1 3.6(2)
C14 Dy1 C2 C1 174.8(10)
C15 Dy1 C2 C1 45.7(3)
C9 Dy1 C2 C1 -114.8(2)
C21 Dy1 C2 C1 106.84(17)
C27 Dy1 C2 C1 174.85(17)
C13 Dy1 C2 C9 31.6(3)
C1 Dy1 C2 C9 114.8(2)
C12 Dy1 C2 C9 75.0(2)
C5 Dy1 C2 C9 77.15(18)
C4 Dy1 C2 C9 36.92(16)
C11 Dy1 C2 C9 118.46(18)
C14 Dy1 C2 C9 -70.4(11)
C15 Dy1 C2 C9 160.50(18)
C21 Dy1 C2 C9 -138.33(17)
C27 Dy1 C2 C9 -70.32(17)
C13 Dy1 C2 C7 153.8(2)
C1 Dy1 C2 C7 -123.0(3)
C12 Dy1 C2 C7 -162.8(2)
C5 Dy1 C2 C7 -160.7(3)
C4 Dy1 C2 C7 159.1(3)
C11 Dy1 C2 C7 -119.4(2)
C14 Dy1 C2 C7 51.8(11)
C15 Dy1 C2 C7 -77.3(3)
C9 Dy1 C2 C7 122.2(3)
C21 Dy1 C2 C7 -16.2(2)
C27 Dy1 C2 C7 51.9(2)
C43 C44 C39 C40 -3.0(4)
C43 C44 C39 B1 -178.3(3)
C41 C40 C39 C44 1.3(4)
C41 C40 C39 B1 176.3(3)
C26 B1 C39 C44 77.7(3)
C28 B1 C39 C44 -162.5(3)
C33 B1 C39 C44 -45.2(3)
C26 B1 C39 C40 -97.1(3)
C28 B1 C39 C40 22.8(4)
C33 B1 C39 C40 140.0(3)
C72 C71 C30 C75 2.2(4)
Dy2 C71 C30 C75 116.2(2)
C72 C71 C30 B2 175.6(2)
Dy2 C71 C30 B2 -70.4(3)
C82 B2 C30 C75 81.9(3)
C70 B2 C30 C75 -153.9(3)
C76 B2 C30 C75 -39.0(4)
C82 B2 C30 C71 -91.0(3)
C70 B2 C30 C71 33.2(3)
C76 B2 C30 C71 148.1(2)
C80 C79 C78 C77 1.7(4)
C83 C82 C87 C86 -1.6(4)
B2 C82 C87 C86 -176.8(3)
C11 C15 C14 C13 -0.2(3)
C20 C15 C14 C13 -169.1(2)
Dy1 C15 C14 C13 65.99(18)
C11 C15 C14 C19 170.1(2)
C20 C15 C14 C19 1.2(4)
Dy1 C15 C14 C19 -123.7(2)
C11 C15 C14 Dy1 -66.22(18)
C20 C15 C14 Dy1 124.9(3)
C1 Dy1 C14 C13 -76.2(3)
C12 Dy1 C14 C13 -37.80(15)
C5 Dy1 C14 C13 -35.4(2)
C4 Dy1 C14 C13 6.3(2)
C11 Dy1 C14 C13 -78.37(17)
C2 Dy1 C14 C13 109.9(10)
C15 Dy1 C14 C13 -114.7(2)
C9 Dy1 C14 C13 46.5(2)
C21 Dy1 C14 C13 177.85(16)
C27 Dy1 C14 C13 109.79(16)
C13 Dy1 C14 C15 114.7(2)
C1 Dy1 C14 C15 38.5(3)
C12 Dy1 C14 C15 76.88(19)
C5 Dy1 C14 C15 79.3(2)
C4 Dy1 C14 C15 121.00(19)
C11 Dy1 C14 C15 36.30(17)
C2 Dy1 C14 C15 -135.4(10)
C9 Dy1 C14 C15 161.19(16)
C21 Dy1 C14 C15 -67.47(18)
C27 Dy1 C14 C15 -135.53(18)
C13 Dy1 C14 C19 -122.5(3)
C1 Dy1 C14 C19 161.3(2)
C12 Dy1 C14 C19 -160.3(3)
C5 Dy1 C14 C19 -157.9(2)
C4 Dy1 C14 C19 -116.2(2)
C11 Dy1 C14 C19 159.1(3)
C2 Dy1 C14 C19 -12.6(12)
C15 Dy1 C14 C19 122.8(3)
C9 Dy1 C14 C19 -76.0(3)
C21 Dy1 C14 C19 55.4(2)
C27 Dy1 C14 C19 -12.7(2)
C82 C83 C84 C85 -0.4(5)
C86 C85 C84 C83 -0.6(5)
C71 C30 C75 C74 -1.3(4)
B2 C30 C75 C74 -174.6(2)
C45 C46 C47 C48 -0.2(3)
C51 C46 C47 C48 170.1(3)
Dy2 C46 C47 C48 -67.96(18)
C45 C46 C47 C52 -170.5(3)
C51 C46 C47 C52 -0.2(5)
Dy2 C46 C47 C52 121.7(3)
C45 C46 C47 Dy2 67.81(19)
C51 C46 C47 Dy2 -121.9(3)
C56 Dy2 C47 C48 -20.6(2)
C57 Dy2 C47 C48 -36.33(17)
C49 Dy2 C47 C48 37.11(15)
C58 Dy2 C47 C48 -68.30(17)
C55 Dy2 C47 C48 -65.7(3)
C46 Dy2 C47 C48 114.2(2)
C45 Dy2 C47 C48 76.80(18)
C59 Dy2 C47 C48 -89.98(18)
C71 Dy2 C47 C48 121.44(16)
C65 Dy2 C47 C48 -169.64(16)
C56 Dy2 C47 C46 -134.79(17)
C48 Dy2 C47 C46 -114.2(2)
C57 Dy2 C47 C46 -150.50(17)
C49 Dy2 C47 C46 -77.06(18)
C58 Dy2 C47 C46 177.54(17)
C55 Dy2 C47 C46 -179.9(2)
C45 Dy2 C47 C46 -37.37(17)
C59 Dy2 C47 C46 155.85(17)
C71 Dy2 C47 C46 7.3(2)
C65 Dy2 C47 C46 76.20(18)
C56 Dy2 C47 C52 100.2(2)
C48 Dy2 C47 C52 120.8(3)
C57 Dy2 C47 C52 84.5(2)
C49 Dy2 C47 C52 157.9(3)
C58 Dy2 C47 C52 52.5(2)
C55 Dy2 C47 C52 55.1(3)
C46 Dy2 C47 C52 -125.0(3)
C45 Dy2 C47 C52 -162.4(3)
C59 Dy2 C47 C52 30.8(3)
C71 Dy2 C47 C52 -117.7(2)
C65 Dy2 C47 C52 -48.8(2)
C9 C2 C1 C5 1.2(3)
C7 C2 C1 C5 -170.3(3)
Dy1 C2 C1 C5 68.67(18)
C9 C2 C1 C6 171.0(3)
C7 C2 C1 C6 -0.5(4)
Dy1 C2 C1 C6 -121.5(3)
C9 C2 C1 Dy1 -67.44(18)
C7 C2 C1 Dy1 121.0(3)
C13 Dy1 C1 C2 135.35(17)
C12 Dy1 C1 C2 150.62(16)
C5 Dy1 C1 C2 113.4(2)
C4 Dy1 C1 C2 76.58(17)
C11 Dy1 C1 C2 -177.30(16)
C14 Dy1 C1 C2 -179.02(18)
C15 Dy1 C1 C2 -155.80(15)
C9 Dy1 C1 C2 36.66(15)
C21 Dy1 C1 C2 -75.31(16)
C27 Dy1 C1 C2 -5.81(19)
C13 Dy1 C1 C5 22.0(2)
C12 Dy1 C1 C5 37.24(17)
C4 Dy1 C1 C5 -36.81(15)
C11 Dy1 C1 C5 69.31(16)
C14 Dy1 C1 C5 67.6(3)
C2 Dy1 C1 C5 -113.4(2)
C15 Dy1 C1 C5 90.81(17)
C9 Dy1 C1 C5 -76.72(17)
C21 Dy1 C1 C5 171.31(15)
C27 Dy1 C1 C5 -119.19(16)
C13 Dy1 C1 C6 -99.4(2)
C12 Dy1 C1 C6 -84.1(2)
C5 Dy1 C1 C6 -121.4(3)
C4 Dy1 C1 C6 -158.2(3)
C11 Dy1 C1 C6 -52.1(2)
C14 Dy1 C1 C6 -53.8(3)
C2 Dy1 C1 C6 125.2(3)
C15 Dy1 C1 C6 -30.6(3)
C9 Dy1 C1 C6 161.9(3)
C21 Dy1 C1 C6 49.9(2)
C27 Dy1 C1 C6 119.4(2)
C21 C26 C25 C24 1.5(4)
B1 C26 C25 C24 170.9(3)
C81 C76 C77 C78 -1.7(4)
B2 C76 C77 C78 -177.4(3)
C79 C78 C77 C76 -0.2(4)
C27 C28 C29 C3 2.0(4)
B1 C28 C29 C3 174.4(2)
C27 C32 C31 C3 0.7(4)
C70 C65 C66 C67 -0.3(4)
Dy2 C65 C66 C67 -129.7(3)
C68 C67 C66 C65 -0.2(4)
C47 C46 C45 C49 -0.6(3)
C51 C46 C45 C49 -171.0(3)
Dy2 C46 C45 C49 65.9(2)
C47 C46 C45 C50 166.7(3)
C51 C46 C45 C50 -3.7(5)
Dy2 C46 C45 C50 -126.8(3)
C47 C46 C45 Dy2 -66.54(18)
C51 C46 C45 Dy2 123.0(3)
C56 Dy2 C45 C49 47.1(2)
C47 Dy2 C45 C49 -78.32(18)
C48 Dy2 C45 C49 -37.73(16)
C57 Dy2 C45 C49 11.1(2)
C58 Dy2 C45 C49 -18.8(2)
C55 Dy2 C45 C49 73.1(2)
C46 Dy2 C45 C49 -115.9(3)
C59 Dy2 C45 C49 5.2(6)
C71 Dy2 C45 C49 141.67(18)
C65 Dy2 C45 C49 -158.70(16)
C56 Dy2 C45 C46 162.93(18)
C47 Dy2 C45 C46 37.56(19)
C48 Dy2 C45 C46 78.1(2)
C57 Dy2 C45 C46 127.02(19)
C49 Dy2 C45 C46 115.9(3)
C58 Dy2 C45 C46 97.1(2)
C55 Dy2 C45 C46 -171.0(2)
C59 Dy2 C45 C46 121.1(5)
C71 Dy2 C45 C46 -102.5(2)
C65 Dy2 C45 C46 -42.8(2)
C56 Dy2 C45 C50 -76.3(3)
C47 Dy2 C45 C50 158.3(3)
C48 Dy2 C45 C50 -161.1(3)
C57 Dy2 C45 C50 -112.2(3)
C49 Dy2 C45 C50 -123.3(4)
C58 Dy2 C45 C50 -142.2(3)
C55 Dy2 C45 C50 -50.3(4)
C46 Dy2 C45 C50 120.8(4)
C59 Dy2 C45 C50 -118.2(5)
C71 Dy2 C45 C50 18.3(3)
C65 Dy2 C45 C50 78.0(3)
C84 C85 C86 C87 0.5(4)
C82 C87 C86 C85 0.7(4)
C15 C14 C13 C12 1.5(3)
C19 C14 C13 C12 -168.7(2)
Dy1 C14 C13 C12 69.23(18)
C15 C14 C13 C18 172.8(2)
C19 C14 C13 C18 2.6(4)
Dy1 C14 C13 C18 -119.4(3)
C15 C14 C13 Dy1 -67.72(18)
C19 C14 C13 Dy1 122.1(3)
C1 Dy1 C13 C14 142.21(16)
C12 Dy1 C13 C14 113.1(2)
C5 Dy1 C13 C14 153.83(16)
C4 Dy1 C13 C14 -175.11(16)
C11 Dy1 C13 C14 76.09(17)
C2 Dy1 C13 C14 -170.95(17)
C15 Dy1 C13 C14 36.47(16)
C9 Dy1 C13 C14 -152.45(15)
C21 Dy1 C13 C14 -2.47(19)
C27 Dy1 C13 C14 -71.92(17)
C1 Dy1 C13 C12 29.1(2)
C5 Dy1 C13 C12 40.68(17)
C4 Dy1 C13 C12 71.74(17)
C11 Dy1 C13 C12 -37.06(16)
C14 Dy1 C13 C12 -113.1(2)
C2 Dy1 C13 C12 75.9(2)
C15 Dy1 C13 C12 -76.68(18)
C9 Dy1 C13 C12 94.40(17)
C21 Dy1 C13 C12 -115.61(16)
C27 Dy1 C13 C12 174.93(16)
C1 Dy1 C13 C18 -92.7(2)
C12 Dy1 C13 C18 -121.8(3)
C5 Dy1 C13 C18 -81.1(2)
C4 Dy1 C13 C18 -50.0(2)
C11 Dy1 C13 C18 -158.8(3)
C14 Dy1 C13 C18 125.1(3)
C2 Dy1 C13 C18 -45.9(3)
C15 Dy1 C13 C18 161.5(3)
C9 Dy1 C13 C18 -27.4(3)
C21 Dy1 C13 C18 122.6(2)
C27 Dy1 C13 C18 53.1(2)
C72 C73 C74 C75 2.0(4)
C30 C75 C74 C73 -0.7(4)
C2 C1 C5 C4 -1.8(3)
C6 C1 C5 C4 -171.9(2)
Dy1 C1 C5 C4 67.70(18)
C2 C1 C5 C10 163.4(2)
C6 C1 C5 C10 -6.7(4)
Dy1 C1 C5 C10 -127.1(2)
C2 C1 C5 Dy1 -69.52(18)
C6 C1 C5 Dy1 120.4(3)
C13 Dy1 C5 C4 81.22(16)
C1 Dy1 C5 C4 -114.5(2)
C12 Dy1 C5 C4 101.11(16)
C11 Dy1 C5 C4 131.19(16)
C14 Dy1 C5 C4 99.23(17)
C2 Dy1 C5 C4 -77.30(16)
C15 Dy1 C5 C4 134.90(15)
C9 Dy1 C5 C4 -37.31(15)
C21 Dy1 C5 C4 -125.62(16)
C27 Dy1 C5 C4 -34.0(2)
C13 Dy1 C5 C1 -164.26(15)
C12 Dy1 C5 C1 -144.37(16)
C4 Dy1 C5 C1 114.5(2)
C11 Dy1 C5 C1 -114.28(16)
C14 Dy1 C5 C1 -146.25(15)
C2 Dy1 C5 C1 37.22(15)
C15 Dy1 C5 C1 -110.58(16)
C9 Dy1 C5 C1 77.21(17)
C21 Dy1 C5 C1 -11.10(19)
C27 Dy1 C5 C1 80.50(18)
C13 Dy1 C5 C10 -44.4(3)
C1 Dy1 C5 C10 119.9(3)
C12 Dy1 C5 C10 -24.5(2)
C4 Dy1 C5 C10 -125.6(3)
C11 Dy1 C5 C10 5.6(3)
C14 Dy1 C5 C10 -26.4(3)
C2 Dy1 C5 C10 157.1(3)
C15 Dy1 C5 C10 9.3(3)
C9 Dy1 C5 C10 -162.9(3)
C21 Dy1 C5 C10 108.8(3)
C27 Dy1 C5 C10 -159.6(2)
C36 C35 C34 C33 0.5(4)
C38 C33 C34 C35 0.8(4)
B1 C33 C34 C35 176.2(3)
C32 C31 C3 C29 -2.1(4)
C28 C29 C3 C31 0.7(4)
C33 C38 C37 C36 -0.4(5)
C67 C68 C69 C70 0.1(5)
C65 C70 C69 C68 -0.5(4)
B2 C70 C69 C68 -171.3(3)
C47 Dy2 C57 C56 158.40(15)
C48 Dy2 C57 C56 140.34(17)
C49 Dy2 C57 C56 109.84(17)
C58 Dy2 C57 C56 -114.5(2)
C55 Dy2 C57 C56 -37.39(15)
C46 Dy2 C57 C56 138.15(16)
C45 Dy2 C57 C56 104.19(17)
C59 Dy2 C57 C56 -77.22(17)
C71 Dy2 C57 C56 5.1(2)
C65 Dy2 C57 C56 -87.70(18)
C56 Dy2 C57 C58 114.5(2)
C47 Dy2 C57 C58 -87.06(18)
C48 Dy2 C57 C58 -105.12(18)
C49 Dy2 C57 C58 -135.62(17)
C55 Dy2 C57 C58 77.15(18)
C46 Dy2 C57 C58 -107.31(18)
C45 Dy2 C57 C58 -141.27(16)
C59 Dy2 C57 C58 37.32(16)
C71 Dy2 C57 C58 119.65(17)
C65 Dy2 C57 C58 26.8(2)
C56 Dy2 C57 C62 -119.7(3)
C47 Dy2 C57 C62 38.7(3)
C48 Dy2 C57 C62 20.6(3)
C49 Dy2 C57 C62 -9.9(3)
C58 Dy2 C57 C62 125.7(3)
C55 Dy2 C57 C62 -157.1(3)
C46 Dy2 C57 C62 18.4(3)
C45 Dy2 C57 C62 -15.6(3)
C59 Dy2 C57 C62 163.0(3)
C71 Dy2 C57 C62 -114.6(3)
C65 Dy2 C57 C62 152.6(2)
C22 C23 C24 C25 -0.5(5)
C26 C25 C24 C23 -0.4(4)
C58 C57 C56 C55 2.3(3)
C62 C57 C56 C55 -162.8(3)
Dy2 C57 C56 C55 69.55(18)
C58 C57 C56 C61 172.9(2)
C62 C57 C56 C61 7.8(4)
Dy2 C57 C56 C61 -119.9(3)
C58 C57 C56 Dy2 -67.25(19)
C62 C57 C56 Dy2 127.6(3)
C59 C55 C56 C57 -1.4(3)
C60 C55 C56 C57 168.8(2)
Dy2 C55 C56 C57 -69.01(18)
C59 C55 C56 C61 -171.9(2)
C60 C55 C56 C61 -1.7(4)
Dy2 C55 C56 C61 120.5(3)
C59 C55 C56 Dy2 67.62(17)
C60 C55 C56 Dy2 -122.2(3)
C47 Dy2 C56 C57 -30.0(2)
C48 Dy2 C56 C57 -40.96(18)
C49 Dy2 C56 C57 -72.01(17)
C58 Dy2 C56 C57 36.87(16)
C55 Dy2 C56 C57 113.6(2)
C46 Dy2 C56 C57 -76.7(2)
C45 Dy2 C56 C57 -94.19(17)
C59 Dy2 C56 C57 76.77(18)
C71 Dy2 C56 C57 -176.09(16)
C65 Dy2 C56 C57 113.56(17)
C47 Dy2 C56 C55 -143.67(16)
C48 Dy2 C56 C55 -154.58(15)
C57 Dy2 C56 C55 -113.6(2)
C49 Dy2 C56 C55 174.37(15)
C58 Dy2 C56 C55 -76.75(17)
C46 Dy2 C56 C55 169.64(18)
C45 Dy2 C56 C55 152.19(15)
C59 Dy2 C56 C55 -36.85(16)
C71 Dy2 C56 C55 70.28(16)
C65 Dy2 C56 C55 -0.06(19)
C47 Dy2 C56 C61 92.4(2)
C48 Dy2 C56 C61 81.5(2)
C57 Dy2 C56 C61 122.5(3)
C49 Dy2 C56 C61 50.5(2)
C58 Dy2 C56 C61 159.3(3)
C55 Dy2 C56 C61 -123.9(3)
C46 Dy2 C56 C61 45.7(3)
C45 Dy2 C56 C61 28.3(3)
C59 Dy2 C56 C61 -160.8(3)
C71 Dy2 C56 C61 -53.6(2)
C65 Dy2 C56 C61 -124.0(2)
C34 C35 C36 C37 -1.8(4)
C38 C37 C36 C35 1.7(5)
C78 C79 C80 C81 -1.2(4)
C76 C81 C80 C79 -0.8(5)
C46 C47 C48 C49 0.9(3)
C52 C47 C48 C49 171.5(2)
Dy2 C47 C48 C49 -68.17(19)
C46 C47 C48 C53 -163.7(2)
C52 C47 C48 C53 6.9(4)
Dy2 C47 C48 C53 127.3(3)
C46 C47 C48 Dy2 69.03(19)
C52 C47 C48 Dy2 -120.4(3)
C56 Dy2 C48 C47 165.12(15)
C57 Dy2 C48 C47 145.10(17)
C49 Dy2 C48 C47 -114.1(2)
C58 Dy2 C48 C47 115.21(16)
C55 Dy2 C48 C47 147.51(15)
C46 Dy2 C48 C47 -36.95(15)
C45 Dy2 C48 C47 -76.90(17)
C59 Dy2 C48 C47 111.49(16)
C71 Dy2 C48 C47 -77.64(18)
C65 Dy2 C48 C47 13.0(2)
C56 Dy2 C48 C49 -80.83(17)
C47 Dy2 C48 C49 114.1(2)
C57 Dy2 C48 C49 -100.85(17)
C58 Dy2 C48 C49 -130.74(16)
C55 Dy2 C48 C49 -98.43(18)
C46 Dy2 C48 C49 77.11(17)
C45 Dy2 C48 C49 37.16(16)
C59 Dy2 C48 C49 -134.45(16)
C71 Dy2 C48 C49 36.4(2)
C65 Dy2 C48 C49 127.10(16)
C56 Dy2 C48 C53 45.7(3)
C47 Dy2 C48 C53 -119.4(3)
C57 Dy2 C48 C53 25.7(2)
C49 Dy2 C48 C53 126.5(3)
C58 Dy2 C48 C53 -4.2(3)
C55 Dy2 C48 C53 28.1(3)
C46 Dy2 C48 C53 -156.4(3)
C45 Dy2 C48 C53 163.7(3)
C59 Dy2 C48 C53 -7.9(3)
C71 Dy2 C48 C53 162.9(2)
C65 Dy2 C48 C53 -106.4(2)
C41 C42 C43 C44 0.2(4)
C39 C44 C43 C42 2.3(5)
C39 C40 C41 C42 1.1(4)
C43 C42 C41 C40 -1.9(4)
C1 C5 C4 C9 1.7(3)
C10 C5 C4 C9 -162.8(3)
Dy1 C5 C4 C9 68.82(18)
C1 C5 C4 C16 174.1(3)
C10 C5 C4 C16 9.6(4)
Dy1 C5 C4 C16 -118.8(3)
C1 C5 C4 Dy1 -67.12(18)
C10 C5 C4 Dy1 128.4(3)
C13 Dy1 C4 C5 -105.91(16)
C1 Dy1 C4 C5 36.96(15)
C12 Dy1 C4 C5 -76.50(16)
C11 Dy1 C4 C5 -53.50(17)
C14 Dy1 C4 C5 -109.19(17)
C2 Dy1 C4 C5 76.72(17)
C15 Dy1 C4 C5 -67.6(2)
C9 Dy1 C4 C5 113.5(2)
C21 Dy1 C4 C5 84.22(19)
C27 Dy1 C4 C5 153.43(15)
C13 Dy1 C4 C9 140.56(17)
C1 Dy1 C4 C9 -76.56(18)
C12 Dy1 C4 C9 169.98(17)
C5 Dy1 C4 C9 -113.5(2)
C11 Dy1 C4 C9 -167.02(16)
C14 Dy1 C4 C9 137.29(16)
C2 Dy1 C4 C9 -36.80(16)
C15 Dy1 C4 C9 178.89(16)
C21 Dy1 C4 C9 -29.3(2)
C27 Dy1 C4 C9 39.91(18)
C13 Dy1 C4 C16 18.6(2)
C1 Dy1 C4 C16 161.4(3)
C12 Dy1 C4 C16 48.0(2)
C5 Dy1 C4 C16 124.5(3)
C11 Dy1 C4 C16 71.0(2)
C14 Dy1 C4 C16 15.3(3)
C2 Dy1 C4 C16 -158.8(3)
C15 Dy1 C4 C16 56.9(3)
C9 Dy1 C4 C16 -122.0(3)
C21 Dy1 C4 C16 -151.3(2)
C27 Dy1 C4 C16 -82.1(2)
C14 C13 C12 C11 -2.2(3)
C18 C13 C12 C11 -173.8(2)
Dy1 C13 C12 C11 67.82(18)
C14 C13 C12 C17 162.3(2)
C18 C13 C12 C17 -9.2(4)
Dy1 C13 C12 C17 -127.7(3)
C14 C13 C12 Dy1 -70.02(18)
C18 C13 C12 Dy1 118.4(2)
C1 Dy1 C12 C13 -159.24(15)
C5 Dy1 C12 C13 -140.85(17)
C4 Dy1 C12 C13 -110.50(17)
C11 Dy1 C12 C13 114.4(2)
C14 Dy1 C12 C13 37.38(15)
C2 Dy1 C12 C13 -139.16(16)
C15 Dy1 C12 C13 77.03(17)
C9 Dy1 C12 C13 -104.62(17)
C21 Dy1 C12 C13 84.89(18)
C27 Dy1 C12 C13 -6.5(2)
C13 Dy1 C12 C11 -114.4(2)
C1 Dy1 C12 C11 86.39(17)
C5 Dy1 C12 C11 104.78(18)
C4 Dy1 C12 C11 135.13(17)
C14 Dy1 C12 C11 -76.99(18)
C2 Dy1 C12 C11 106.47(18)
C15 Dy1 C12 C11 -37.35(17)
C9 Dy1 C12 C11 141.01(16)
C21 Dy1 C12 C11 -29.5(2)
C27 Dy1 C12 C11 -120.86(17)
C13 Dy1 C12 C17 120.4(3)
C1 Dy1 C12 C17 -38.8(3)
C5 Dy1 C12 C17 -20.4(2)
C4 Dy1 C12 C17 9.9(3)
C11 Dy1 C12 C17 -125.2(3)
C14 Dy1 C12 C17 157.8(3)
C2 Dy1 C12 C17 -18.7(3)
C15 Dy1 C12 C17 -162.5(3)
C9 Dy1 C12 C17 15.8(3)
C21 Dy1 C12 C17 -154.7(2)
C27 Dy1 C12 C17 113.9(2)
C14 C15 C11 C12 -1.1(3)
C20 C15 C11 C12 167.6(2)
Dy1 C15 C11 C12 -67.55(18)
C14 C15 C11 C1A -172.8(3)
C20 C15 C11 C1A -4.1(4)
Dy1 C15 C11 C1A 120.7(3)
C14 C15 C11 Dy1 66.44(18)
C20 C15 C11 Dy1 -124.9(3)
C13 C12 C11 C15 2.0(3)
C17 C12 C11 C15 -162.0(3)
Dy1 C12 C11 C15 68.86(17)
C13 C12 C11 C1A 173.7(3)
C17 C12 C11 C1A 9.7(4)
Dy1 C12 C11 C1A -119.5(3)
C13 C12 C11 Dy1 -66.83(18)
C17 C12 C11 Dy1 129.2(3)
C13 Dy1 C11 C15 -75.91(19)
C1 Dy1 C11 C15 144.87(17)
C12 Dy1 C11 C15 -112.9(3)
C5 Dy1 C11 C15 173.78(17)
C4 Dy1 C11 C15 -161.77(16)
C14 Dy1 C11 C15 -36.09(16)
C2 Dy1 C11 C15 142.97(16)
C9 Dy1 C11 C15 -172.18(16)
C21 Dy1 C11 C15 43.90(18)
C27 Dy1 C11 C15 -23.7(2)
C13 Dy1 C11 C12 36.95(16)
C1 Dy1 C11 C12 -102.26(17)
C5 Dy1 C11 C12 -73.35(17)
C4 Dy1 C11 C12 -48.91(18)
C14 Dy1 C11 C12 76.77(18)
C2 Dy1 C11 C12 -104.17(18)
C15 Dy1 C11 C12 112.9(3)
C9 Dy1 C11 C12 -59.3(2)
C21 Dy1 C11 C12 156.77(16)
C27 Dy1 C11 C12 89.1(2)
C13 Dy1 C11 C1A 160.4(3)
C1 Dy1 C11 C1A 21.2(3)
C12 Dy1 C11 C1A 123.4(3)
C5 Dy1 C11 C1A 50.1(2)
C4 Dy1 C11 C1A 74.5(3)
C14 Dy1 C11 C1A -159.8(3)
C2 Dy1 C11 C1A 19.3(3)
C15 Dy1 C11 C1A -123.7(3)
C9 Dy1 C11 C1A 64.1(3)
C21 Dy1 C11 C1A -79.8(2)
C27 Dy1 C11 C1A -147.4(2)
C46 C45 C49 C48 1.1(3)
C50 C45 C49 C48 -165.8(3)
Dy2 C45 C49 C48 67.56(18)
C46 C45 C49 C54 173.4(3)
C50 C45 C49 C54 6.4(5)
Dy2 C45 C49 C54 -120.2(3)
C46 C45 C49 Dy2 -66.4(2)
C50 C45 C49 Dy2 126.7(3)
C47 C48 C49 C45 -1.2(3)
C53 C48 C49 C45 162.4(3)
Dy2 C48 C49 C45 -68.91(19)
C47 C48 C49 C54 -173.3(3)
C53 C48 C49 C54 -9.7(5)
Dy2 C48 C49 C54 119.1(3)
C47 C48 C49 Dy2 67.69(18)
C53 C48 C49 Dy2 -128.7(3)
C56 Dy2 C49 C45 -140.77(17)
C47 Dy2 C49 C45 76.15(18)
C48 Dy2 C49 C45 113.4(2)
C57 Dy2 C49 C45 -170.22(18)
C58 Dy2 C49 C45 167.17(17)
C55 Dy2 C49 C45 -137.00(17)
C46 Dy2 C49 C45 36.19(17)
C59 Dy2 C49 C45 -178.56(16)
C71 Dy2 C49 C45 -38.33(18)
C65 Dy2 C49 C45 31.7(2)
C56 Dy2 C49 C48 105.87(16)
C47 Dy2 C49 C48 -37.21(15)
C57 Dy2 C49 C48 76.42(17)
C58 Dy2 C49 C48 53.80(17)
C55 Dy2 C49 C48 109.64(17)
C46 Dy2 C49 C48 -77.17(17)
C45 Dy2 C49 C48 -113.4(2)
C59 Dy2 C49 C48 68.1(2)
C71 Dy2 C49 C48 -151.69(16)
C65 Dy2 C49 C48 -81.7(2)
C56 Dy2 C49 C54 -18.0(2)
C47 Dy2 C49 C54 -161.1(3)
C48 Dy2 C49 C54 -123.9(3)
C57 Dy2 C49 C54 -47.5(2)
C58 Dy2 C49 C54 -70.1(2)
C55 Dy2 C49 C54 -14.3(3)
C46 Dy2 C49 C54 158.9(3)
C45 Dy2 C49 C54 122.7(3)
C59 Dy2 C49 C54 -55.8(3)
C71 Dy2 C49 C54 84.4(2)
C65 Dy2 C49 C54 154.4(2)
C56 C57 C58 C59 -2.3(3)
C62 C57 C58 C59 162.0(3)
Dy2 C57 C58 C59 -68.91(19)
C56 C57 C58 C63 -174.7(3)
C62 C57 C58 C63 -10.3(5)
Dy2 C57 C58 C63 118.7(3)
C56 C57 C58 Dy2 66.59(19)
C62 C57 C58 Dy2 -129.0(3)
C55 C59 C58 C57 1.5(3)
C64 C59 C58 C57 -167.3(3)
Dy2 C59 C58 C57 68.01(19)
C55 C59 C58 C63 173.9(2)
C64 C59 C58 C63 5.2(4)
Dy2 C59 C58 C63 -119.5(3)
C55 C59 C58 Dy2 -66.55(18)
C64 C59 C58 Dy2 124.7(3)
C56 Dy2 C58 C57 -36.91(16)
C47 Dy2 C58 C57 101.52(17)
C48 Dy2 C58 C57 72.77(17)
C49 Dy2 C58 C57 48.13(18)
C55 Dy2 C58 C57 -77.07(17)
C46 Dy2 C58 C57 103.28(18)
C45 Dy2 C58 C57 58.2(2)
C59 Dy2 C58 C57 -113.4(2)
C71 Dy2 C58 C57 -91.8(2)
C65 Dy2 C58 C57 -158.82(17)
C56 Dy2 C58 C59 76.53(17)
C47 Dy2 C58 C59 -145.04(16)
C48 Dy2 C58 C59 -173.80(16)
C57 Dy2 C58 C59 113.4(2)
C49 Dy2 C58 C59 161.57(15)
C55 Dy2 C58 C59 36.37(15)
C46 Dy2 C58 C59 -143.28(16)
C45 Dy2 C58 C59 171.65(15)
C71 Dy2 C58 C59 21.6(2)
C65 Dy2 C58 C59 -45.38(17)
C56 Dy2 C58 C63 -160.4(3)
C47 Dy2 C58 C63 -22.0(3)
C48 Dy2 C58 C63 -50.7(3)
C57 Dy2 C58 C63 -123.5(3)
C49 Dy2 C58 C63 -75.4(3)
C55 Dy2 C58 C63 159.4(3)
C46 Dy2 C58 C63 -20.2(3)
C45 Dy2 C58 C63 -65.3(3)
C59 Dy2 C58 C63 123.1(3)
C71 Dy2 C58 C63 144.6(2)
C65 Dy2 C58 C63 77.7(3)
C1 C2 C9 C4 -0.2(3)
C7 C2 C9 C4 171.5(2)
Dy1 C2 C9 C4 -66.36(18)
C1 C2 C9 C8 -166.3(3)
C7 C2 C9 C8 5.4(4)
Dy1 C2 C9 C8 127.5(3)
C1 C2 C9 Dy1 66.18(18)
C7 C2 C9 Dy1 -122.1(3)
C5 C4 C9 C2 -0.9(3)
C16 C4 C9 C2 -173.6(2)
Dy1 C4 C9 C2 66.82(18)
C5 C4 C9 C8 165.2(3)
C16 C4 C9 C8 -7.4(4)
Dy1 C4 C9 C8 -127.0(3)
C5 C4 C9 Dy1 -67.76(18)
C16 C4 C9 Dy1 119.6(3)
C13 Dy1 C9 C2 -162.22(16)
C1 Dy1 C9 C2 -36.63(17)
C12 Dy1 C9 C2 -125.96(17)
C5 Dy1 C9 C2 -77.00(18)
C4 Dy1 C9 C2 -114.5(3)
C11 Dy1 C9 C2 -95.2(2)
C14 Dy1 C9 C2 171.72(16)
C15 Dy1 C9 C2 -118.6(5)
C21 Dy1 C9 C2 45.93(19)
C27 Dy1 C9 C2 105.63(18)
C13 Dy1 C9 C4 -47.8(2)
C1 Dy1 C9 C4 77.82(18)
C12 Dy1 C9 C4 -11.5(2)
C5 Dy1 C9 C4 37.45(16)
C11 Dy1 C9 C4 19.2(2)
C14 Dy1 C9 C4 -73.8(2)
C2 Dy1 C9 C4 114.5(3)
C15 Dy1 C9 C4 -4.2(6)
C21 Dy1 C9 C4 160.38(16)
C27 Dy1 C9 C4 -139.92(18)
C13 Dy1 C9 C8 74.5(3)
C1 Dy1 C9 C8 -160.0(3)
C12 Dy1 C9 C8 110.7(3)
C5 Dy1 C9 C8 159.7(3)
C4 Dy1 C9 C8 122.2(3)
C11 Dy1 C9 C8 141.5(2)
C14 Dy1 C9 C8 48.4(3)
C2 Dy1 C9 C8 -123.3(3)
C15 Dy1 C9 C8 118.0(5)
C21 Dy1 C9 C8 -77.4(3)
C27 Dy1 C9 C8 -17.7(3)
C3S C2S C1S C6S -0.3(5)
C12S C13S C8S C9S 0.0(4)
C12S C13S C8S C14S -178.8(3)
C10S C9S C8S C13S -0.1(5)
C10S C9S C8S C14S 178.7(3)
C1S C2S C3S C4S -0.8(5)
C5S C4S C3S C2S 1.2(5)
C8S C9S C10S C11S -0.2(5)
C12S C11S C10S C9S 0.6(5)
C3S C4S C5S C6S -0.6(5)
C3S C4S C5S C7S -179.4(3)
C4S C5S C6S C1S -0.5(5)
C7S C5S C6S C1S 178.3(3)
C2S C1S C6S C5S 0.9(5)
C10S C11S C12S C13S -0.7(5)
C8S C13S C12S C11S 0.4(5)
